data_4064718
loop_
_publ_author_name
'Miyazaki, Takamasa'
'Tanabe, Yoshiaki'
'Yuki, Masahiro'
'Miyake, Yoshihiro'
'Nishibayashi, Yoshiaki'

_publ_section_title
;
 Propargylic Substitution Reaction Catalyzed by Group IV (Ti, Zr, Hf)--Ru
 Heterobimetallic Complexes
;
_journal_issue 11
_journal_name_full Organometallics
_journal_page_first 3194
_journal_paper_doi 10.1021/om200292p
_journal_volume 30
_journal_year 2011
_chemical_formula_moiety 'C45 H68 Cl3 P2 Ru Zr'
_chemical_formula_sum 'C45 H68 Cl3 P2 Ru Zr'
_chemical_formula_weight 969.63
_space_group_IT_number 14
_symmetry_cell_setting monoclinic
_symmetry_Int_Tables_number 14
_symmetry_space_group_name_Hall '-P 2ybc'
_symmetry_space_group_name_H-M 'P 1 21/c 1'
_atom_sites_solution_hydrogens geom
_atom_sites_solution_primary direct
_atom_sites_solution_secondary difmap
_cell_angle_alpha 90.0000
_cell_angle_beta 97.0110(8)
_cell_angle_gamma 90.0000
_cell_formula_units_Z 4
_cell_length_a 12.3242(3)
_cell_length_b 21.9791(5)
_cell_length_c 16.8359(4)
_cell_measurement_reflns_used 37485
_cell_measurement_temperature 173
_cell_measurement_theta_max 27.45
_cell_measurement_theta_min 3.04
_cell_volume 4526.32(19)
_computing_cell_refinement 'RAPID AUTO'
_computing_data_collection 'RAPID AUTO (Rigaku, ????)'
_computing_data_reduction 'RAPID AUTO'
_computing_molecular_graphics 'CrystalStructure 4.0'
_computing_publication_material 'CrystalStructure 4.0 (Rigaku, 2010)'
_computing_structure_refinement 'CRYSTALS (Carruthers, et al., 1999)'
_computing_structure_solution SIR97
_diffrn_ambient_temperature 173
_diffrn_detector_area_resol_mean 10.000
_diffrn_measured_fraction_theta_full 0.996
_diffrn_measured_fraction_theta_max 0.996
_diffrn_measurement_device_type 'Rigaku R-AXIS RAPID'
_diffrn_measurement_method \w
_diffrn_radiation_type 'Mo K\a'
_diffrn_radiation_wavelength 0.71075
_diffrn_reflns_av_R_equivalents 0.0234
_diffrn_reflns_limit_h_max 15
_diffrn_reflns_limit_h_min -15
_diffrn_reflns_limit_k_max 28
_diffrn_reflns_limit_k_min -28
_diffrn_reflns_limit_l_max 21
_diffrn_reflns_limit_l_min -21
_diffrn_reflns_number 42730
_diffrn_reflns_theta_full 27.45
_diffrn_reflns_theta_max 27.45
_diffrn_standards_number 0
_exptl_absorpt_coefficient_mu 0.841
_exptl_absorpt_correction_T_max 0.777
_exptl_absorpt_correction_T_min 0.672
_exptl_absorpt_correction_type numerical
_exptl_absorpt_process_details 'NUMABS (Rigaku, 1999)'
_exptl_crystal_colour orange
_exptl_crystal_density_diffrn 1.423
_exptl_crystal_density_method 'not measured'
_exptl_crystal_description plate
_exptl_crystal_F_000 2012.00
_exptl_crystal_size_max 0.450
_exptl_crystal_size_mid 0.400
_exptl_crystal_size_min 0.300
_refine_diff_density_max 0.900
_refine_diff_density_min -0.594
_refine_ls_extinction_method none
_refine_ls_goodness_of_fit_ref 1.000
_refine_ls_hydrogen_treatment constr
_refine_ls_number_parameters 525
_refine_ls_number_reflns 10293
_refine_ls_R_factor_gt 0.0337
_refine_ls_shift/su_max 0.000
_refine_ls_structure_factor_coef Fsqd
_refine_ls_weighting_details 'w = 1/[6.1800\s(Fo^2^)]/(4Fo^2^)'
_refine_ls_weighting_scheme calc
_refine_ls_wR_factor_ref 0.0933
_reflns_number_gt 9002
_reflns_number_total 10293
_reflns_threshold_expression F^2^>2.0\s(F^2^)
_cod_data_source_file om200292p_si_002.cif
_cod_data_source_block '_2a'
_cod_original_cell_volume 4526.33(18)
_cod_database_code 4064718

loop_
_symmetry_equiv_pos_site_id
_symmetry_equiv_pos_as_xyz
1 +X,+Y,+Z
2 -X,1/2+Y,1/2-Z
3 -X,-Y,-Z
4 +X,1/2-Y,1/2+Z

loop_
_atom_site_label
_atom_site_type_symbol
_atom_site_fract_x
_atom_site_fract_y
_atom_site_fract_z
_atom_site_U_iso_or_equiv
_atom_site_adp_type
_atom_site_occupancy
_atom_site_symmetry_multiplicity
_atom_site_calc_flag
_atom_site_refinement_flags
Ru(1) Ru 0.79178(2) 0.256170(10) 0.101540(10) 0.01424(6) Uani 1.0 4 d .
Zr(1) Zr 1.18647(2) 0.322650(10) 0.23041(2) 0.01902(8) Uani 1.0 4 d .
Cl(1) Cl 0.84991(6) 0.23704(3) -0.03069(4) 0.02438(19) Uani 1.0 4 d .
Cl(2) Cl 1.32975(7) 0.35982(4) 0.15563(6) 0.0443(3) Uani 1.0 4 d .
Cl(3) Cl 1.29464(8) 0.33656(4) 0.36078(6) 0.0493(3) Uani 1.0 4 d .
P(1) P 0.88279(6) 0.34985(3) 0.10327(4) 0.01575(18) Uani 1.0 4 d .
P(2) P 0.94267(6) 0.19893(3) 0.15468(4) 0.01705(19) Uani 1.0 4 d .
C(1) C 1.0084(2) 0.37004(12) 0.17112(16) 0.0170(7) Uani 1.0 4 d .
C(2) C 1.0040(3) 0.36503(12) 0.25653(16) 0.0180(7) Uani 1.0 4 d .
C(3) C 1.0810(3) 0.40604(13) 0.29659(17) 0.0226(8) Uani 1.0 4 d .
C(4) C 1.1371(3) 0.43468(13) 0.23831(18) 0.0225(8) Uani 1.0 4 d .
C(5) C 1.0916(2) 0.41404(12) 0.16096(17) 0.0190(8) Uani 1.0 4 d .
C(6) C 0.9202(3) 0.33245(13) 0.29881(17) 0.0240(8) Uani 1.0 4 d .
C(7) C 1.0907(3) 0.42046(16) 0.38330(19) 0.0386(11) Uani 1.0 4 d .
C(8) C 1.2263(3) 0.48149(14) 0.2550(2) 0.0324(9) Uani 1.0 4 d .
C(9) C 1.1276(3) 0.44041(13) 0.08584(18) 0.0271(9) Uani 1.0 4 d .
C(10) C 0.8011(3) 0.41469(12) 0.13382(17) 0.0206(8) Uani 1.0 4 d .
C(11) C 0.8491(3) 0.47847(13) 0.1307(2) 0.0334(10) Uani 1.0 4 d .
C(12) C 0.9107(3) 0.37727(13) 0.00406(16) 0.0222(8) Uani 1.0 4 d .
C(13) C 0.8060(3) 0.38649(14) -0.05338(17) 0.0297(9) Uani 1.0 4 d .
C(14) C 1.0830(2) 0.22586(12) 0.19215(16) 0.0162(7) Uani 1.0 4 d .
C(15) C 1.1423(3) 0.21690(12) 0.27046(16) 0.0199(8) Uani 1.0 4 d .
C(16) C 1.2567(3) 0.21394(13) 0.26182(18) 0.0232(8) Uani 1.0 4 d .
C(17) C 1.2693(3) 0.22363(13) 0.18094(18) 0.0231(8) Uani 1.0 4 d .
C(18) C 1.1639(3) 0.23369(12) 0.13790(17) 0.0201(8) Uani 1.0 4 d .
C(19) C 1.1031(3) 0.20988(14) 0.35160(17) 0.0313(9) Uani 1.0 4 d .
C(20) C 1.3454(3) 0.19619(16) 0.3272(2) 0.0389(11) Uani 1.0 4 d .
C(21) C 1.3742(3) 0.21891(15) 0.1433(2) 0.0358(10) Uani 1.0 4 d .
C(22) C 1.1462(3) 0.24743(14) 0.05010(18) 0.0292(9) Uani 1.0 4 d .
C(23) C 0.9144(3) 0.14736(13) 0.23631(18) 0.0241(8) Uani 1.0 4 d .
C(24) C 0.9937(3) 0.09445(14) 0.2589(2) 0.0366(10) Uani 1.0 4 d .
C(25) C 0.9869(3) 0.14083(13) 0.08531(18) 0.0253(9) Uani 1.0 4 d .
C(26) C 0.8982(3) 0.09520(14) 0.0546(2) 0.0355(10) Uani 1.0 4 d .
C(27) C 0.6460(2) 0.28759(13) 0.15799(18) 0.0213(8) Uani 1.0 4 d .
C(28) C 0.6171(2) 0.28616(13) 0.07278(17) 0.0205(8) Uani 1.0 4 d .
C(29) C 0.6245(3) 0.22436(13) 0.04785(17) 0.0216(8) Uani 1.0 4 d .
C(30) C 0.6577(2) 0.18741(13) 0.11641(17) 0.0200(8) Uani 1.0 4 d .
C(31) C 0.6732(2) 0.22705(13) 0.18457(17) 0.0211(8) Uani 1.0 4 d .
C(32) C 0.6203(3) 0.33739(14) 0.2143(2) 0.0324(10) Uani 1.0 4 d .
C(33) C 0.5607(3) 0.33537(14) 0.0217(2) 0.0335(10) Uani 1.0 4 d .
C(34) C 0.5916(3) 0.20116(15) -0.03449(19) 0.0352(10) Uani 1.0 4 d .
C(35) C 0.6450(3) 0.11974(13) 0.1171(2) 0.0332(10) Uani 1.0 4 d .
C(36) C 0.6808(3) 0.20831(16) 0.27097(18) 0.0350(10) Uani 1.0 4 d .
C(37) C 0.4035(4) 0.4693(2) -0.0014(4) 0.0798(19) Uani 1.0 4 d .
C(38) C 0.4556(4) 0.4925(2) 0.0685(3) 0.0690(17) Uani 1.0 4 d .
C(39) C 0.5501(4) 0.5232(2) 0.0760(4) 0.0728(17) Uani 1.0 4 d .
C(40) C 0.4100(9) 0.5438(5) 0.6519(6) 0.049(3) Uiso 0.5000 4 d .
C(41) C 0.3018(9) 0.5457(5) 0.6239(7) 0.086(4) Uiso 0.5000 4 d .
C(42) C 0.2375(10) 0.4900(6) 0.6341(7) 0.089(4) Uiso 0.5000 4 d .
C(43) C 0.2861(8) 0.4468(5) 0.6769(6) 0.062(3) Uiso 0.5000 4 d .
C(44) C 0.3973(9) 0.4474(5) 0.7072(7) 0.086(4) Uiso 0.5000 4 d .
C(45) C 0.4511(9) 0.5040(5) 0.6923(6) 0.073(3) Uiso 0.5000 4 d .
C(46) C 0.6483(14) 0.4909(8) 0.3149(10) 0.135(5) Uiso 0.5000 4 d .
C(47) C 0.5616(14) 0.4609(8) 0.3717(11) 0.123(7) Uiso 0.5000 4 d .
C(48) C 0.5527(10) 0.4868(6) 0.4419(8) 0.098(4) Uiso 0.5000 4 d .
C(49) C 0.6211(9) 0.5347(5) 0.4711(7) 0.083(4) Uiso 0.5000 4 d .
C(50) C 0.6960(11) 0.5538(6) 0.4330(9) 0.099(4) Uiso 0.5000 4 d .
C(51) C 0.7137(16) 0.5411(9) 0.3705(13) 0.147(7) Uiso 0.5000 4 d .
H(1) H 0.8640 0.3601 0.3084 0.0288 Uiso 1.0 4 calc R
H(2) H 0.9542 0.3168 0.3483 0.0291 Uiso 1.0 4 calc R
H(3) H 0.8896 0.2999 0.2664 0.0291 Uiso 1.0 4 calc R
H(4) H 1.0919 0.3837 0.4132 0.0461 Uiso 1.0 4 calc R
H(5) H 1.0301 0.4445 0.3940 0.0463 Uiso 1.0 4 calc R
H(6) H 1.1565 0.4424 0.3982 0.0461 Uiso 1.0 4 calc R
H(7) H 1.2420 0.4873 0.3111 0.0386 Uiso 1.0 4 calc R
H(8) H 1.2031 0.5189 0.2303 0.0387 Uiso 1.0 4 calc R
H(9) H 1.2902 0.4677 0.2341 0.0386 Uiso 1.0 4 calc R
H(10) H 1.1133 0.4117 0.0429 0.0326 Uiso 1.0 4 calc R
H(11) H 1.2044 0.4491 0.0946 0.0324 Uiso 1.0 4 calc R
H(12) H 1.0879 0.4773 0.0722 0.0325 Uiso 1.0 4 calc R
H(13) H 0.7878 0.4075 0.1875 0.0246 Uiso 1.0 4 calc R
H(14) H 0.7336 0.4146 0.0998 0.0246 Uiso 1.0 4 calc R
H(15) H 0.8276 0.4959 0.0795 0.0408 Uiso 1.0 4 calc R
H(16) H 0.8233 0.5031 0.1708 0.0407 Uiso 1.0 4 calc R
H(17) H 0.9266 0.4762 0.1398 0.0404 Uiso 1.0 4 calc R
H(18) H 0.9553 0.3483 -0.0184 0.0265 Uiso 1.0 4 calc R
H(19) H 0.9484 0.4150 0.0106 0.0264 Uiso 1.0 4 calc R
H(20) H 0.7802 0.4269 -0.0484 0.0358 Uiso 1.0 4 calc R
H(21) H 0.8206 0.3798 -0.1068 0.0359 Uiso 1.0 4 calc R
H(22) H 0.7520 0.3585 -0.0406 0.0359 Uiso 1.0 4 calc R
H(23) H 1.0257 0.2133 0.3463 0.0376 Uiso 1.0 4 calc R
H(24) H 1.1243 0.1711 0.3730 0.0375 Uiso 1.0 4 calc R
H(25) H 1.1348 0.2408 0.3865 0.0378 Uiso 1.0 4 calc R
H(26) H 1.3139 0.1879 0.3748 0.0456 Uiso 1.0 4 calc R
H(27) H 1.3818 0.1609 0.3116 0.0454 Uiso 1.0 4 calc R
H(28) H 1.3963 0.2286 0.3366 0.0458 Uiso 1.0 4 calc R
H(29) H 1.4335 0.2122 0.1839 0.0440 Uiso 1.0 4 calc R
H(30) H 1.3692 0.1859 0.1066 0.0442 Uiso 1.0 4 calc R
H(31) H 1.3858 0.2556 0.1158 0.0440 Uiso 1.0 4 calc R
H(32) H 1.1686 0.2136 0.0210 0.0353 Uiso 1.0 4 calc R
H(33) H 1.1881 0.2821 0.0394 0.0353 Uiso 1.0 4 calc R
H(34) H 1.0709 0.2554 0.0342 0.0354 Uiso 1.0 4 calc R
H(35) H 0.8442 0.1301 0.2213 0.0283 Uiso 1.0 4 calc R
H(36) H 0.9127 0.1715 0.2829 0.0286 Uiso 1.0 4 calc R
H(37) H 1.0499 0.1076 0.2989 0.0445 Uiso 1.0 4 calc R
H(38) H 0.9552 0.0615 0.2789 0.0447 Uiso 1.0 4 calc R
H(39) H 1.0251 0.0816 0.2129 0.0445 Uiso 1.0 4 calc R
H(40) H 1.0465 0.1189 0.1127 0.0305 Uiso 1.0 4 calc R
H(41) H 1.0103 0.1612 0.0406 0.0303 Uiso 1.0 4 calc R
H(42) H 0.8586 0.1103 0.0067 0.0431 Uiso 1.0 4 calc R
H(43) H 0.9308 0.0574 0.0440 0.0430 Uiso 1.0 4 calc R
H(44) H 0.8498 0.0896 0.0938 0.0435 Uiso 1.0 4 calc R
H(45) H 0.5954 0.3724 0.1844 0.0402 Uiso 1.0 4 calc R
H(46) H 0.5650 0.3239 0.2449 0.0401 Uiso 1.0 4 calc R
H(47) H 0.6844 0.3472 0.2492 0.0400 Uiso 1.0 4 calc R
H(48) H 0.5405 0.3203 -0.0309 0.0401 Uiso 1.0 4 calc R
H(49) H 0.4972 0.3481 0.0438 0.0401 Uiso 1.0 4 calc R
H(50) H 0.6089 0.3689 0.0198 0.0400 Uiso 1.0 4 calc R
H(51) H 0.6012 0.1583 -0.0355 0.0422 Uiso 1.0 4 calc R
H(52) H 0.5170 0.2108 -0.0504 0.0420 Uiso 1.0 4 calc R
H(53) H 0.6355 0.2197 -0.0703 0.0418 Uiso 1.0 4 calc R
H(54) H 0.6617 0.1051 0.1703 0.0394 Uiso 1.0 4 calc R
H(55) H 0.5718 0.1093 0.0975 0.0392 Uiso 1.0 4 calc R
H(56) H 0.6934 0.1019 0.0840 0.0393 Uiso 1.0 4 calc R
H(57) H 0.6746 0.2433 0.3033 0.0434 Uiso 1.0 4 calc R
H(58) H 0.6234 0.1807 0.2779 0.0434 Uiso 1.0 4 calc R
H(59) H 0.7493 0.1892 0.2863 0.0436 Uiso 1.0 4 calc R
H(60) H 0.3365 0.4480 -0.0010 0.0980 Uiso 1.0 4 calc R
H(61) H 0.4217 0.4865 0.1157 0.0836 Uiso 1.0 4 calc R
H(62) H 0.5841 0.5385 0.1257 0.0878 Uiso 1.0 4 calc R

loop_
_atom_site_aniso_label
_atom_site_aniso_U_11
_atom_site_aniso_U_22
_atom_site_aniso_U_33
_atom_site_aniso_U_12
_atom_site_aniso_U_13
_atom_site_aniso_U_23
Ru(1) 0.01170(12) 0.01517(12) 0.01560(12) -0.00007(8) 0.00066(9) -0.00053(9)
Zr(1) 0.01324(14) 0.01990(15) 0.02330(16) -0.00084(11) -0.00032(11) 0.00119(11)
Cl(1) 0.0267(4) 0.0287(4) 0.0181(4) 0.0026(3) 0.0037(3) -0.0043(3)
Cl(2) 0.0257(5) 0.0305(5) 0.0818(7) 0.0007(4) 0.0266(5) 0.0113(5)
Cl(3) 0.0489(6) 0.0406(5) 0.0493(6) 0.0076(5) -0.0305(5) -0.0107(5)
P(1) 0.0148(4) 0.0164(4) 0.0159(4) -0.0002(3) 0.0014(3) 0.0008(3)
P(2) 0.0140(4) 0.0161(4) 0.0211(4) 0.0008(3) 0.0020(3) 0.0017(3)
C(1) 0.0137(14) 0.0183(14) 0.0185(15) 0.0017(11) 0.0007(11) 0.0021(11)
C(2) 0.0177(14) 0.0181(14) 0.0182(15) 0.0004(12) 0.0015(12) 0.0005(12)
C(3) 0.0213(16) 0.0232(16) 0.0227(16) 0.0031(12) 0.0001(13) -0.0046(13)
C(4) 0.0171(15) 0.0178(15) 0.0326(18) -0.0012(12) 0.0022(13) -0.0023(13)
C(5) 0.0133(14) 0.0185(15) 0.0255(16) 0.0027(11) 0.0028(12) 0.0052(12)
C(6) 0.0180(15) 0.0340(18) 0.0208(16) -0.0033(13) 0.0056(12) -0.0000(13)
C(7) 0.037(2) 0.045(3) 0.033(2) -0.0046(17) 0.0001(16) -0.0134(16)
C(8) 0.0250(18) 0.0245(17) 0.047(2) -0.0034(14) 0.0001(15) -0.0064(15)
C(9) 0.0198(16) 0.0294(17) 0.0319(18) -0.0059(13) 0.0025(13) 0.0095(14)
C(10) 0.0171(15) 0.0207(15) 0.0238(16) 0.0019(12) 0.0020(12) 0.0006(12)
C(11) 0.0302(19) 0.0204(16) 0.050(3) 0.0028(14) 0.0057(16) -0.0025(15)
C(12) 0.0235(16) 0.0234(16) 0.0194(15) -0.0020(13) 0.0014(12) 0.0016(12)
C(13) 0.0346(19) 0.0327(18) 0.0209(17) 0.0016(15) -0.0003(14) 0.0064(14)
C(14) 0.0134(14) 0.0171(14) 0.0185(15) 0.0011(11) 0.0030(11) 0.0018(12)
C(15) 0.0194(15) 0.0195(15) 0.0205(15) 0.0002(12) 0.0010(12) 0.0044(12)
C(16) 0.0186(15) 0.0226(16) 0.0273(17) 0.0038(12) -0.0019(13) 0.0034(13)
C(17) 0.0134(15) 0.0223(15) 0.0336(18) 0.0013(12) 0.0035(13) -0.0006(13)
C(18) 0.0181(15) 0.0203(15) 0.0217(16) -0.0008(12) 0.0014(12) 0.0007(12)
C(19) 0.036(2) 0.0373(19) 0.0202(17) -0.0020(15) 0.0025(14) 0.0021(14)
C(20) 0.0283(19) 0.043(3) 0.041(3) 0.0040(16) -0.0122(16) 0.0057(17)
C(21) 0.0202(17) 0.0338(19) 0.055(3) 0.0038(14) 0.0107(16) -0.0022(17)
C(22) 0.0303(18) 0.0368(19) 0.0213(17) -0.0041(14) 0.0071(14) 0.0047(13)
C(23) 0.0176(15) 0.0220(16) 0.0321(18) -0.0012(12) 0.0011(13) 0.0112(13)
C(24) 0.0330(19) 0.0270(18) 0.049(3) 0.0004(15) 0.0027(16) 0.0152(16)
C(25) 0.0198(16) 0.0213(16) 0.0352(18) 0.0035(13) 0.0044(13) -0.0043(14)
C(26) 0.035(2) 0.0265(18) 0.045(3) -0.0050(15) 0.0054(16) -0.0104(16)
C(27) 0.0088(14) 0.0262(16) 0.0294(17) -0.0029(12) 0.0042(12) -0.0033(13)
C(28) 0.0100(14) 0.0232(16) 0.0277(17) 0.0002(12) 0.0005(12) -0.0002(13)
C(29) 0.0115(14) 0.0261(16) 0.0262(17) -0.0030(12) -0.0014(12) -0.0000(13)
C(30) 0.0103(14) 0.0214(15) 0.0276(17) -0.0025(12) -0.0004(12) 0.0007(13)
C(31) 0.0101(14) 0.0315(17) 0.0217(16) -0.0011(12) 0.0026(12) 0.0023(13)
C(32) 0.0184(17) 0.0348(19) 0.046(3) -0.0024(14) 0.0137(15) -0.0110(16)
C(33) 0.0188(17) 0.0313(18) 0.048(3) 0.0015(14) -0.0044(15) 0.0089(16)
C(34) 0.0253(18) 0.042(2) 0.036(2) -0.0062(15) -0.0052(15) -0.0067(16)
C(35) 0.0222(17) 0.0248(17) 0.050(3) -0.0037(14) -0.0043(15) 0.0057(15)
C(36) 0.0195(17) 0.058(3) 0.0291(19) -0.0008(16) 0.0075(14) 0.0088(16)
C(37) 0.042(3) 0.064(4) 0.138(6) 0.004(3) 0.031(4) 0.034(4)
C(38) 0.050(3) 0.068(4) 0.090(4) 0.011(3) 0.013(3) 0.008(3)
C(39) 0.047(3) 0.057(3) 0.115(5) 0.003(3) 0.014(3) 0.034(3)

loop_
_atom_type_symbol
_atom_type_description
_atom_type_scat_dispersion_real
_atom_type_scat_dispersion_imag
_atom_type_scat_source
C C 0.0033 0.0016
;
International Tables for Crystallography
(1992, Vol. C, Tables 4.2.6.8 and 6.1.1.4)
;
H H 0.0000 0.0000
;
International Tables for Crystallography
(1992, Vol. C, Table 6.1.1.4)
;
P P 0.1023 0.0942
;
International Tables for Crystallography
(1992, Vol. C, Tables 4.2.6.8 and 6.1.1.4)
;
Cl Cl 0.1484 0.1585
;
International Tables for Crystallography
(1992, Vol. C, Tables 4.2.6.8 and 6.1.1.4)
;
Zr Zr -2.9673 0.5597
;
International Tables for Crystallography
(1992, Vol. C, Tables 4.2.6.8 and 6.1.1.4)
;
Ru Ru -1.2594 0.8363
;
International Tables for Crystallography
(1992, Vol. C, Tables 4.2.6.8 and 6.1.1.4)
;

loop_
_geom_angle_atom_site_label_1
_geom_angle_atom_site_label_2
_geom_angle_atom_site_label_3
_geom_angle
_geom_angle_publ_flag
_geom_angle_site_symmetry_1
_geom_angle_site_symmetry_3
Cl(1) Ru(1) P(1) 88.26(3) yes . .
Cl(1) Ru(1) P(2) 87.03(3) yes . .
Cl(1) Ru(1) C(27) 140.75(8) yes . .
Cl(1) Ru(1) C(28) 103.45(8) yes . .
Cl(1) Ru(1) C(29) 86.40(8) yes . .
Cl(1) Ru(1) C(30) 106.38(8) yes . .
Cl(1) Ru(1) C(31) 143.40(8) yes . .
P(1) Ru(1) P(2) 96.39(3) yes . .
P(1) Ru(1) C(27) 97.54(8) yes . .
P(1) Ru(1) C(28) 100.92(8) yes . .
P(1) Ru(1) C(29) 133.56(8) yes . .
P(1) Ru(1) C(30) 159.26(8) yes . .
P(1) Ru(1) C(31) 126.32(8) yes . .
P(2) Ru(1) C(27) 130.28(8) yes . .
P(2) Ru(1) C(28) 159.94(8) yes . .
P(2) Ru(1) C(29) 129.26(8) yes . .
P(2) Ru(1) C(30) 98.93(7) yes . .
P(2) Ru(1) C(31) 99.05(7) yes . .
C(27) Ru(1) C(28) 37.31(11) yes . .
C(27) Ru(1) C(29) 61.67(11) yes . .
C(27) Ru(1) C(30) 61.81(11) yes . .
C(27) Ru(1) C(31) 37.27(11) yes . .
C(28) Ru(1) C(29) 36.95(11) yes . .
C(28) Ru(1) C(30) 61.91(10) yes . .
C(28) Ru(1) C(31) 62.38(10) yes . .
C(29) Ru(1) C(30) 36.76(10) yes . .
C(29) Ru(1) C(31) 61.78(10) yes . .
C(30) Ru(1) C(31) 37.08(11) yes . .
Cl(2) Zr(1) Cl(3) 94.13(4) yes . .
Cl(2) Zr(1) C(1) 107.94(7) yes . .
Cl(2) Zr(1) C(2) 133.28(7) yes . .
Cl(2) Zr(1) C(3) 114.91(7) yes . .
Cl(2) Zr(1) C(4) 84.00(8) yes . .
Cl(2) Zr(1) C(5) 79.54(7) yes . .
Cl(2) Zr(1) C(14) 121.84(7) yes . .
Cl(2) Zr(1) C(15) 130.39(7) yes . .
Cl(2) Zr(1) C(16) 99.84(8) yes . .
Cl(2) Zr(1) C(17) 77.05(7) yes . .
Cl(2) Zr(1) C(18) 88.44(8) yes . .
Cl(3) Zr(1) C(1) 131.04(7) yes . .
Cl(3) Zr(1) C(2) 101.39(7) yes . .
Cl(3) Zr(1) C(3) 76.78(7) yes . .
Cl(3) Zr(1) C(4) 86.55(7) yes . .
Cl(3) Zr(1) C(5) 119.02(7) yes . .
Cl(3) Zr(1) C(14) 122.55(7) yes . .
Cl(3) Zr(1) C(15) 89.25(7) yes . .
Cl(3) Zr(1) C(16) 78.39(7) yes . .
Cl(3) Zr(1) C(17) 101.61(7) yes . .
Cl(3) Zr(1) C(18) 131.75(7) yes . .
C(1) Zr(1) C(2) 33.41(9) yes . .
C(1) Zr(1) C(3) 54.35(9) yes . .
C(1) Zr(1) C(4) 54.46(9) yes . .
C(1) Zr(1) C(5) 32.94(9) yes . .
C(1) Zr(1) C(14) 81.88(9) yes . .
C(1) Zr(1) C(15) 106.47(9) yes . .
C(1) Zr(1) C(16) 135.99(9) yes . .
C(1) Zr(1) C(17) 125.37(9) yes . .
C(1) Zr(1) C(18) 92.93(9) yes . .
C(2) Zr(1) C(3) 32.28(9) yes . .
C(2) Zr(1) C(4) 53.79(9) yes . .
C(2) Zr(1) C(5) 54.35(9) yes . .
C(2) Zr(1) C(14) 85.53(9) yes . .
C(2) Zr(1) C(15) 93.92(9) yes . .
C(2) Zr(1) C(16) 126.28(10) yes . .
C(2) Zr(1) C(17) 139.71(9) yes . .
C(2) Zr(1) C(18) 111.37(9) yes . .
C(3) Zr(1) C(4) 32.07(10) yes . .
C(3) Zr(1) C(5) 53.68(9) yes . .
C(3) Zr(1) C(14) 116.36(9) yes . .
C(3) Zr(1) C(15) 114.02(10) yes . .
C(3) Zr(1) C(16) 138.24(10) yes . .
C(3) Zr(1) C(17) 167.93(10) yes . .
C(3) Zr(1) C(18) 143.48(9) yes . .
C(4) Zr(1) C(5) 32.64(9) yes . .
C(4) Zr(1) C(14) 135.45(9) yes . .
C(4) Zr(1) C(15) 145.59(10) yes . .
C(4) Zr(1) C(16) 164.65(10) yes . .
C(4) Zr(1) C(17) 159.79(10) yes . .
C(4) Zr(1) C(18) 141.47(9) yes . .
C(5) Zr(1) C(14) 111.07(9) yes . .
C(5) Zr(1) C(15) 139.26(9) yes . .
C(5) Zr(1) C(16) 162.59(9) yes . .
C(5) Zr(1) C(17) 134.12(10) yes . .
C(5) Zr(1) C(18) 108.84(9) yes . .
C(14) Zr(1) C(15) 33.35(9) yes . .
C(14) Zr(1) C(16) 54.33(9) yes . .
C(14) Zr(1) C(17) 54.19(9) yes . .
C(14) Zr(1) C(18) 33.41(10) yes . .
C(15) Zr(1) C(16) 32.85(9) yes . .
C(15) Zr(1) C(17) 53.92(10) yes . .
C(15) Zr(1) C(18) 55.10(9) yes . .
C(16) Zr(1) C(17) 31.61(10) yes . .
C(16) Zr(1) C(18) 53.82(9) yes . .
C(17) Zr(1) C(18) 32.53(9) yes . .
Ru(1) P(1) C(1) 125.31(9) yes . .
Ru(1) P(1) C(10) 113.79(10) yes . .
Ru(1) P(1) C(12) 114.66(10) yes . .
C(1) P(1) C(10) 94.93(12) yes . .
C(1) P(1) C(12) 104.14(13) yes . .
C(10) P(1) C(12) 99.64(13) yes . .
Ru(1) P(2) C(14) 128.48(9) yes . .
Ru(1) P(2) C(23) 113.73(10) yes . .
Ru(1) P(2) C(25) 114.29(9) yes . .
C(14) P(2) C(23) 101.23(13) yes . .
C(14) P(2) C(25) 95.74(13) yes . .
C(23) P(2) C(25) 98.20(14) yes . .
Zr(1) C(1) P(1) 139.68(14) yes . .
Zr(1) C(1) C(2) 73.29(15) yes . .
Zr(1) C(1) C(5) 74.09(15) yes . .
P(1) C(1) C(2) 117.5(2) yes . .
P(1) C(1) C(5) 129.8(2) yes . .
C(2) C(1) C(5) 106.5(3) yes . .
Zr(1) C(2) C(1) 73.30(16) yes . .
Zr(1) C(2) C(3) 76.00(17) yes . .
Zr(1) C(2) C(6) 125.76(18) yes . .
C(1) C(2) C(3) 108.6(3) yes . .
C(1) C(2) C(6) 128.1(3) yes . .
C(3) C(2) C(6) 122.4(3) yes . .
Zr(1) C(3) C(2) 71.72(16) yes . .
Zr(1) C(3) C(4) 72.66(17) yes . .
Zr(1) C(3) C(7) 126.4(2) yes . .
C(2) C(3) C(4) 107.9(3) yes . .
C(2) C(3) C(7) 124.9(3) yes . .
C(4) C(3) C(7) 126.8(3) yes . .
Zr(1) C(4) C(3) 75.27(17) yes . .
Zr(1) C(4) C(5) 73.42(16) yes . .
Zr(1) C(4) C(8) 119.77(19) yes . .
C(3) C(4) C(5) 108.7(3) yes . .
C(3) C(4) C(8) 125.6(3) yes . .
C(5) C(4) C(8) 125.7(3) yes . .
Zr(1) C(5) C(1) 72.97(15) yes . .
Zr(1) C(5) C(4) 73.95(16) yes . .
Zr(1) C(5) C(9) 121.68(19) yes . .
C(1) C(5) C(4) 108.2(3) yes . .
C(1) C(5) C(9) 130.3(3) yes . .
C(4) C(5) C(9) 121.4(3) yes . .
P(1) C(10) C(11) 118.1(2) yes . .
P(1) C(12) C(13) 112.3(2) yes . .
Zr(1) C(14) P(2) 140.68(14) yes . .
Zr(1) C(14) C(15) 72.37(15) yes . .
Zr(1) C(14) C(18) 72.18(15) yes . .
P(2) C(14) C(15) 127.8(2) yes . .
P(2) C(14) C(18) 120.5(2) yes . .
C(15) C(14) C(18) 106.4(3) yes . .
Zr(1) C(15) C(14) 74.27(15) yes . .
Zr(1) C(15) C(16) 76.47(16) yes . .
Zr(1) C(15) C(19) 116.30(19) yes . .
C(14) C(15) C(16) 108.0(3) yes . .
C(14) C(15) C(19) 131.1(3) yes . .
C(16) C(15) C(19) 120.9(3) yes . .
Zr(1) C(16) C(15) 70.67(16) yes . .
Zr(1) C(16) C(17) 74.59(17) yes . .
Zr(1) C(16) C(20) 125.9(2) yes . .
C(15) C(16) C(17) 108.5(3) yes . .
C(15) C(16) C(20) 124.9(3) yes . .
C(17) C(16) C(20) 126.3(3) yes . .
Zr(1) C(17) C(16) 73.80(17) yes . .
Zr(1) C(17) C(18) 70.25(16) yes . .
Zr(1) C(17) C(21) 125.8(2) yes . .
C(16) C(17) C(18) 108.4(3) yes . .
C(16) C(17) C(21) 126.6(3) yes . .
C(18) C(17) C(21) 124.8(3) yes . .
Zr(1) C(18) C(14) 74.41(16) yes . .
Zr(1) C(18) C(17) 77.22(17) yes . .
Zr(1) C(18) C(22) 116.73(19) yes . .
C(14) C(18) C(17) 108.5(3) yes . .
C(14) C(18) C(22) 128.3(3) yes . .
C(17) C(18) C(22) 123.1(3) yes . .
P(2) C(23) C(24) 118.5(3) yes . .
P(2) C(25) C(26) 114.3(3) yes . .
Ru(1) C(27) C(28) 71.55(16) yes . .
Ru(1) C(27) C(31) 71.16(16) yes . .
Ru(1) C(27) C(32) 137.0(2) yes . .
C(28) C(27) C(31) 108.2(3) yes . .
C(28) C(27) C(32) 126.8(3) yes . .
C(31) C(27) C(32) 122.5(3) yes . .
Ru(1) C(28) C(27) 71.14(15) yes . .
Ru(1) C(28) C(29) 71.97(15) yes . .
Ru(1) C(28) C(33) 134.4(2) yes . .
C(27) C(28) C(29) 107.3(3) yes . .
C(27) C(28) C(33) 126.8(3) yes . .
C(29) C(28) C(33) 124.0(3) yes . .
Ru(1) C(29) C(28) 71.08(15) yes . .
Ru(1) C(29) C(30) 72.26(15) yes . .
Ru(1) C(29) C(34) 127.7(3) yes . .
C(28) C(29) C(30) 109.0(3) yes . .
C(28) C(29) C(34) 125.5(3) yes . .
C(30) C(29) C(34) 125.2(3) yes . .
Ru(1) C(30) C(29) 70.98(16) yes . .
Ru(1) C(30) C(31) 69.96(16) yes . .
Ru(1) C(30) C(35) 137.7(2) yes . .
C(29) C(30) C(31) 107.3(3) yes . .
C(29) C(30) C(35) 123.5(3) yes . .
C(31) C(30) C(35) 126.9(3) yes . .
Ru(1) C(31) C(27) 71.58(17) yes . .
Ru(1) C(31) C(30) 72.96(17) yes . .
Ru(1) C(31) C(36) 135.62(19) yes . .
C(27) C(31) C(30) 108.1(3) yes . .
C(27) C(31) C(36) 122.8(3) yes . .
C(30) C(31) C(36) 126.4(3) yes . .
C(38) C(37) C(39) 120.6(5) yes . 3_665
C(37) C(38) C(39) 125.5(6) yes . .
C(37) C(39) C(38) 113.9(5) yes 3_665 .
C(41) C(40) C(45) 123.7(11) yes . .
C(41) C(40) C(46) 64.8(11) yes . 3_666
C(41) C(40) C(47) 115(2) yes . 3_666
C(41) C(40) C(48) 92.9(8) yes . 3_666
C(45) C(40) C(46) 60.8(11) yes . 3_666
C(45) C(40) C(47) 91(2) yes . 3_666
C(45) C(40) C(48) 95.1(9) yes . 3_666
C(46) C(40) C(47) 130(3) yes 3_666 3_666
C(46) C(40) C(48) 112.8(11) yes 3_666 3_666
C(47) C(40) C(48) 24.5(19) yes 3_666 3_666
C(40) C(41) C(42) 116.8(10) yes . .
C(40) C(41) C(46) 53.1(10) yes . 3_666
C(40) C(41) C(47) 17.9(8) yes . 3_666
C(40) C(41) C(51) 93.0(9) yes . 3_666
C(42) C(41) C(46) 68.3(10) yes . 3_666
C(42) C(41) C(47) 118.1(11) yes . 3_666
C(42) C(41) C(51) 27.7(8) yes . 3_666
C(46) C(41) C(47) 64.4(11) yes 3_666 3_666
C(46) C(41) C(51) 55.0(10) yes 3_666 3_666
C(47) C(41) C(51) 91.0(10) yes 3_666 3_666
C(41) C(42) C(43) 117.0(11) yes . .
C(41) C(42) C(46) 53.3(9) yes . 3_666
C(41) C(42) C(50) 94.6(9) yes . 3_666
C(41) C(42) C(51) 103.9(17) yes . 3_666
C(43) C(42) C(46) 65.1(9) yes . 3_666
C(43) C(42) C(50) 74.7(9) yes . 3_666
C(43) C(42) C(51) 40.4(15) yes . 3_666
C(46) C(42) C(50) 92.3(10) yes 3_666 3_666
C(46) C(42) C(51) 72.6(15) yes 3_666 3_666
C(50) C(42) C(51) 34.8(15) yes 3_666 3_666
C(42) C(43) C(44) 124.0(11) yes . .
C(42) C(43) C(46) 67.1(9) yes . 3_666
C(42) C(43) C(50) 64.0(8) yes . 3_666
C(42) C(43) C(51) 45.0(16) yes . 3_666
C(44) C(43) C(46) 59.6(9) yes . 3_666
C(44) C(43) C(50) 97.5(9) yes . 3_666
C(44) C(43) C(51) 103.0(17) yes . 3_666
C(46) C(43) C(50) 88.4(9) yes 3_666 3_666
C(46) C(43) C(51) 75.4(16) yes 3_666 3_666
C(50) C(43) C(51) 20.0(15) yes 3_666 3_666
C(43) C(44) C(45) 113.2(10) yes . .
C(43) C(44) C(46) 66.3(9) yes . 3_666
C(43) C(44) C(51) 27.3(9) yes . 3_666
C(45) C(44) C(46) 49.0(9) yes . 3_666
C(45) C(44) C(51) 94.4(10) yes . 3_666
C(46) C(44) C(51) 57.3(10) yes 3_666 3_666
C(40) C(45) C(44) 124.2(11) yes . .
C(40) C(45) C(46) 61.4(11) yes . 3_666
C(40) C(45) C(47) 25.6(10) yes . 3_666
C(44) C(45) C(46) 67.6(11) yes . 3_666
C(44) C(45) C(47) 129.3(11) yes . 3_666
C(46) C(45) C(47) 81.3(12) yes 3_666 3_666
C(40) C(46) C(41) 62.1(10) yes 3_666 3_666
C(40) C(46) C(42) 116.1(13) yes 3_666 3_666
C(40) C(46) C(43) 144.7(14) yes 3_666 3_666
C(40) C(46) C(44) 116.9(15) yes 3_666 3_666
C(40) C(46) C(45) 57.7(11) yes 3_666 3_666
C(40) C(46) C(47) 15.2(9) yes 3_666 .
C(40) C(46) C(51) 116.2(15) yes 3_666 .
C(41) C(46) C(42) 58.5(9) yes 3_666 3_666
C(41) C(46) C(43) 105.1(12) yes 3_666 3_666
C(41) C(46) C(44) 145.8(14) yes 3_666 3_666
C(41) C(46) C(45) 118.2(15) yes 3_666 3_666
C(41) C(46) C(47) 66.4(11) yes 3_666 .
C(41) C(46) C(51) 79.6(12) yes 3_666 .
C(42) C(46) C(43) 47.8(8) yes 3_666 3_666
C(42) C(46) C(44) 100.1(11) yes 3_666 3_666
C(42) C(46) C(45) 146.0(15) yes 3_666 3_666
C(42) C(46) C(47) 112.2(12) yes 3_666 .
C(42) C(46) C(51) 33.3(9) yes 3_666 .
C(43) C(46) C(44) 54.0(8) yes 3_666 3_666
C(43) C(46) C(45) 115.1(13) yes 3_666 3_666
C(43) C(46) C(47) 130.6(13) yes 3_666 .
C(43) C(46) C(51) 30.7(9) yes 3_666 .
C(44) C(46) C(45) 63.3(10) yes 3_666 3_666
C(44) C(46) C(47) 104.8(13) yes 3_666 .
C(44) C(46) C(51) 70.7(11) yes 3_666 .
C(45) C(46) C(47) 51.9(10) yes 3_666 .
C(45) C(46) C(51) 115.0(15) yes 3_666 .
C(47) C(46) C(51) 104.5(14) yes . .
C(40) C(47) C(41) 47.1(17) yes 3_666 3_666
C(40) C(47) C(45) 64(2) yes 3_666 3_666
C(40) C(47) C(46) 34.5(18) yes 3_666 .
C(40) C(47) C(48) 145(3) yes 3_666 .
C(41) C(47) C(45) 96.0(12) yes 3_666 3_666
C(41) C(47) C(46) 49.2(9) yes 3_666 .
C(41) C(47) C(48) 100.8(12) yes 3_666 .
C(45) C(47) C(46) 46.8(10) yes 3_666 .
C(45) C(47) C(48) 117.6(15) yes 3_666 .
C(46) C(47) C(48) 118.2(14) yes . .
C(40) C(48) C(47) 10.3(8) yes 3_666 .
C(40) C(48) C(49) 112.1(10) yes 3_666 .
C(47) C(48) C(49) 121.6(13) yes . .
C(48) C(49) C(50) 121.3(12) yes . .
C(42) C(50) C(43) 41.4(6) yes 3_666 3_666
C(42) C(50) C(49) 124.9(11) yes 3_666 .
C(42) C(50) C(51) 27.6(11) yes 3_666 .
C(43) C(50) C(49) 132.6(11) yes 3_666 .
C(43) C(50) C(51) 14.7(11) yes 3_666 .
C(49) C(50) C(51) 128.7(16) yes . .
C(41) C(51) C(42) 48.4(13) yes 3_666 3_666
C(41) C(51) C(43) 112.0(19) yes 3_666 3_666
C(41) C(51) C(44) 96.0(10) yes 3_666 3_666
C(41) C(51) C(46) 45.5(9) yes 3_666 .
C(41) C(51) C(50) 99.7(15) yes 3_666 .
C(42) C(51) C(43) 95(3) yes 3_666 3_666
C(42) C(51) C(44) 119.5(19) yes 3_666 3_666
C(42) C(51) C(46) 74.2(16) yes 3_666 .
C(42) C(51) C(50) 118(3) yes 3_666 .
C(43) C(51) C(44) 49.7(13) yes 3_666 3_666
C(43) C(51) C(46) 73.9(16) yes 3_666 .
C(43) C(51) C(50) 145(3) yes 3_666 .
C(44) C(51) C(46) 52.0(9) yes 3_666 .
C(44) C(51) C(50) 115.2(16) yes 3_666 .
C(46) C(51) C(50) 125.0(18) yes . .
C(2) C(6) H(1) 109.414 no . .
C(2) C(6) H(2) 109.482 no . .
C(2) C(6) H(3) 109.513 no . .
H(1) C(6) H(2) 109.472 no . .
H(1) C(6) H(3) 109.471 no . .
H(2) C(6) H(3) 109.476 no . .
C(3) C(7) H(4) 109.466 no . .
C(3) C(7) H(5) 109.576 no . .
C(3) C(7) H(6) 109.370 no . .
H(4) C(7) H(5) 109.468 no . .
H(4) C(7) H(6) 109.474 no . .
H(5) C(7) H(6) 109.474 no . .
C(4) C(8) H(7) 109.430 no . .
C(4) C(8) H(8) 109.569 no . .
C(4) C(8) H(9) 109.405 no . .
H(7) C(8) H(8) 109.476 no . .
H(7) C(8) H(9) 109.474 no . .
H(8) C(8) H(9) 109.473 no . .
C(5) C(9) H(10) 109.503 no . .
C(5) C(9) H(11) 109.486 no . .
C(5) C(9) H(12) 109.432 no . .
H(10) C(9) H(11) 109.488 no . .
H(10) C(9) H(12) 109.479 no . .
H(11) C(9) H(12) 109.439 no . .
P(1) C(10) H(13) 107.350 no . .
P(1) C(10) H(14) 107.269 no . .
C(11) C(10) H(13) 107.320 no . .
C(11) C(10) H(14) 107.207 no . .
H(13) C(10) H(14) 109.465 no . .
C(10) C(11) H(15) 109.538 no . .
C(10) C(11) H(16) 109.476 no . .
C(10) C(11) H(17) 109.403 no . .
H(15) C(11) H(16) 109.468 no . .
H(15) C(11) H(17) 109.474 no . .
H(16) C(11) H(17) 109.468 no . .
P(1) C(12) H(18) 108.801 no . .
P(1) C(12) H(19) 108.763 no . .
C(13) C(12) H(18) 108.747 no . .
C(13) C(12) H(19) 108.749 no . .
H(18) C(12) H(19) 109.455 no . .
C(12) C(13) H(20) 109.471 no . .
C(12) C(13) H(21) 109.580 no . .
C(12) C(13) H(22) 109.365 no . .
H(20) C(13) H(21) 109.468 no . .
H(20) C(13) H(22) 109.468 no . .
H(21) C(13) H(22) 109.475 no . .
C(15) C(19) H(23) 109.557 no . .
C(15) C(19) H(24) 109.369 no . .
C(15) C(19) H(25) 109.486 no . .
H(23) C(19) H(24) 109.469 no . .
H(23) C(19) H(25) 109.471 no . .
H(24) C(19) H(25) 109.476 no . .
C(16) C(20) H(26) 109.384 no . .
C(16) C(20) H(27) 109.563 no . .
C(16) C(20) H(28) 109.465 no . .
H(26) C(20) H(27) 109.468 no . .
H(26) C(20) H(28) 109.476 no . .
H(27) C(20) H(28) 109.471 no . .
C(17) C(21) H(29) 109.402 no . .
C(17) C(21) H(30) 109.529 no . .
C(17) C(21) H(31) 109.480 no . .
H(29) C(21) H(30) 109.476 no . .
H(29) C(21) H(31) 109.475 no . .
H(30) C(21) H(31) 109.465 no . .
C(18) C(22) H(32) 109.512 no . .
C(18) C(22) H(33) 109.380 no . .
C(18) C(22) H(34) 109.536 no . .
H(32) C(22) H(33) 109.440 no . .
H(32) C(22) H(34) 109.481 no . .
H(33) C(22) H(34) 109.478 no . .
P(2) C(23) H(35) 107.165 no . .
P(2) C(23) H(36) 107.240 no . .
C(24) C(23) H(35) 107.108 no . .
C(24) C(23) H(36) 107.203 no . .
H(35) C(23) H(36) 109.468 no . .
C(23) C(24) H(37) 109.410 no . .
C(23) C(24) H(38) 109.575 no . .
C(23) C(24) H(39) 109.420 no . .
H(37) C(24) H(38) 109.478 no . .
H(37) C(24) H(39) 109.473 no . .
H(38) C(24) H(39) 109.472 no . .
P(2) C(25) H(40) 108.215 no . .
P(2) C(25) H(41) 108.330 no . .
C(26) C(25) H(40) 108.062 no . .
C(26) C(25) H(41) 108.367 no . .
H(40) C(25) H(41) 109.463 no . .
C(25) C(26) H(42) 109.300 no . .
C(25) C(26) H(43) 109.640 no . .
C(25) C(26) H(44) 109.473 no . .
H(42) C(26) H(43) 109.475 no . .
H(42) C(26) H(44) 109.469 no . .
H(43) C(26) H(44) 109.470 no . .
C(27) C(32) H(45) 109.538 no . .
C(27) C(32) H(46) 109.476 no . .
C(27) C(32) H(47) 109.396 no . .
H(45) C(32) H(46) 109.470 no . .
H(45) C(32) H(47) 109.476 no . .
H(46) C(32) H(47) 109.471 no . .
C(28) C(33) H(48) 109.492 no . .
C(28) C(33) H(49) 109.533 no . .
C(28) C(33) H(50) 109.394 no . .
H(48) C(33) H(49) 109.470 no . .
H(48) C(33) H(50) 109.468 no . .
H(49) C(33) H(50) 109.470 no . .
C(29) C(34) H(51) 109.660 no . .
C(29) C(34) H(52) 109.308 no . .
C(29) C(34) H(53) 109.456 no . .
H(51) C(34) H(52) 109.468 no . .
H(51) C(34) H(53) 109.464 no . .
H(52) C(34) H(53) 109.471 no . .
C(30) C(35) H(54) 109.525 no . .
C(30) C(35) H(55) 109.555 no . .
C(30) C(35) H(56) 109.335 no . .
H(54) C(35) H(55) 109.471 no . .
H(54) C(35) H(56) 109.471 no . .
H(55) C(35) H(56) 109.470 no . .
C(31) C(36) H(57) 109.411 no . .
C(31) C(36) H(58) 109.550 no . .
C(31) C(36) H(59) 109.452 no . .
H(57) C(36) H(58) 109.471 no . .
H(57) C(36) H(59) 109.471 no . .
H(58) C(36) H(59) 109.472 no . .
C(38) C(37) H(60) 119.601 no . .
C(39) C(37) H(60) 119.849 no 3_665 .
C(37) C(38) H(61) 117.288 no . .
C(39) C(38) H(61) 117.205 no . .
C(37) C(39) H(62) 122.864 no 3_665 .
C(38) C(39) H(62) 123.192 no . .

loop_
_geom_bond_atom_site_label_1
_geom_bond_atom_site_label_2
_geom_bond_distance
_geom_bond_publ_flag
_geom_bond_site_symmetry_2
Ru(1) Cl(1) 2.4567(8) yes .
Ru(1) P(1) 2.3432(8) yes .
Ru(1) P(2) 2.3313(8) yes .
Ru(1) C(27) 2.241(3) yes .
Ru(1) C(28) 2.247(3) yes .
Ru(1) C(29) 2.259(3) yes .
Ru(1) C(30) 2.275(3) yes .
Ru(1) C(31) 2.236(3) yes .
Zr(1) Cl(2) 2.4317(10) yes .
Zr(1) Cl(3) 2.4442(10) yes .
Zr(1) C(1) 2.522(3) yes .
Zr(1) C(2) 2.522(3) yes .
Zr(1) C(3) 2.577(3) yes .
Zr(1) C(4) 2.544(3) yes .
Zr(1) C(5) 2.537(3) yes .
Zr(1) C(14) 2.523(3) yes .
Zr(1) C(15) 2.498(3) yes .
Zr(1) C(16) 2.574(3) yes .
Zr(1) C(17) 2.584(3) yes .
Zr(1) C(18) 2.494(3) yes .
P(1) C(1) 1.862(3) yes .
P(1) C(10) 1.854(3) yes .
P(1) C(12) 1.847(3) yes .
P(2) C(14) 1.863(3) yes .
P(2) C(23) 1.847(3) yes .
P(2) C(25) 1.857(3) yes .
C(1) C(2) 1.450(4) yes .
C(1) C(5) 1.434(4) yes .
C(2) C(3) 1.419(4) yes .
C(2) C(6) 1.504(4) yes .
C(3) C(4) 1.415(5) yes .
C(3) C(7) 1.484(5) yes .
C(4) C(5) 1.428(4) yes .
C(4) C(8) 1.507(5) yes .
C(5) C(9) 1.506(5) yes .
C(10) C(11) 1.525(4) yes .
C(12) C(13) 1.529(4) yes .
C(14) C(15) 1.441(4) yes .
C(14) C(18) 1.443(4) yes .
C(15) C(16) 1.436(4) yes .
C(15) C(19) 1.512(5) yes .
C(16) C(17) 1.405(5) yes .
C(16) C(20) 1.505(5) yes .
C(17) C(18) 1.425(4) yes .
C(17) C(21) 1.511(5) yes .
C(18) C(22) 1.498(5) yes .
C(23) C(24) 1.537(5) yes .
C(25) C(26) 1.527(5) yes .
C(27) C(28) 1.436(4) yes .
C(27) C(31) 1.430(4) yes .
C(27) C(32) 1.507(5) yes .
C(28) C(29) 1.428(4) yes .
C(28) C(33) 1.499(4) yes .
C(29) C(30) 1.430(4) yes .
C(29) C(34) 1.486(5) yes .
C(30) C(31) 1.435(4) yes .
C(30) C(35) 1.496(4) yes .
C(31) C(36) 1.504(5) yes .
C(37) C(38) 1.369(8) yes .
C(37) C(39) 1.452(9) yes 3_665
C(38) C(39) 1.338(7) yes .
C(40) C(41) 1.360(15) yes .
C(40) C(45) 1.183(14) yes .
C(40) C(46) 1.23(2) yes 3_666
C(40) C(47) 0.57(3) yes 3_666
C(40) C(48) 1.826(17) yes 3_666
C(41) C(42) 1.479(17) yes .
C(41) C(46) 1.391(19) yes 3_666
C(41) C(47) 1.68(2) yes 3_666
C(41) C(51) 1.92(3) yes 3_666
C(42) C(43) 1.296(16) yes .
C(42) C(46) 1.61(2) yes 3_666
C(42) C(50) 1.761(19) yes 3_666
C(42) C(51) 0.92(3) yes 3_666
C(43) C(44) 1.403(15) yes .
C(43) C(46) 1.59(2) yes 3_666
C(43) C(50) 1.890(18) yes 3_666
C(43) C(51) 0.84(3) yes 3_666
C(44) C(45) 1.446(16) yes .
C(44) C(46) 1.50(2) yes 3_666
C(44) C(51) 1.79(3) yes 3_666
C(45) C(46) 1.22(2) yes 3_666
C(45) C(47) 1.32(2) yes 3_666
C(46) C(47) 1.66(3) yes .
C(46) C(51) 1.60(3) yes .
C(47) C(48) 1.33(3) yes .
C(48) C(49) 1.401(16) yes .
C(49) C(50) 1.259(18) yes .
C(50) C(51) 1.14(3) yes .
C(6) H(1) 0.950 no .
C(6) H(2) 0.950 no .
C(6) H(3) 0.950 no .
C(7) H(4) 0.950 no .
C(7) H(5) 0.950 no .
C(7) H(6) 0.950 no .
C(8) H(7) 0.950 no .
C(8) H(8) 0.950 no .
C(8) H(9) 0.950 no .
C(9) H(10) 0.960 no .
C(9) H(11) 0.960 no .
C(9) H(12) 0.960 no .
C(10) H(13) 0.950 no .
C(10) H(14) 0.950 no .
C(11) H(15) 0.950 no .
C(11) H(16) 0.950 no .
C(11) H(17) 0.950 no .
C(12) H(18) 0.950 no .
C(12) H(19) 0.950 no .
C(13) H(20) 0.950 no .
C(13) H(21) 0.950 no .
C(13) H(22) 0.950 no .
C(19) H(23) 0.950 no .
C(19) H(24) 0.950 no .
C(19) H(25) 0.950 no .
C(20) H(26) 0.950 no .
C(20) H(27) 0.950 no .
C(20) H(28) 0.950 no .
C(21) H(29) 0.950 no .
C(21) H(30) 0.950 no .
C(21) H(31) 0.950 no .
C(22) H(32) 0.950 no .
C(22) H(33) 0.950 no .
C(22) H(34) 0.950 no .
C(23) H(35) 0.950 no .
C(23) H(36) 0.950 no .
C(24) H(37) 0.950 no .
C(24) H(38) 0.950 no .
C(24) H(39) 0.950 no .
C(25) H(40) 0.950 no .
C(25) H(41) 0.950 no .
C(26) H(42) 0.950 no .
C(26) H(43) 0.950 no .
C(26) H(44) 0.950 no .
C(32) H(45) 0.950 no .
C(32) H(46) 0.950 no .
C(32) H(47) 0.950 no .
C(33) H(48) 0.950 no .
C(33) H(49) 0.950 no .
C(33) H(50) 0.950 no .
C(34) H(51) 0.950 no .
C(34) H(52) 0.950 no .
C(34) H(53) 0.950 no .
C(35) H(54) 0.950 no .
C(35) H(55) 0.950 no .
C(35) H(56) 0.950 no .
C(36) H(57) 0.950 no .
C(36) H(58) 0.950 no .
C(36) H(59) 0.950 no .
C(37) H(60) 0.950 no .
C(38) H(61) 0.950 no .
C(39) H(62) 0.950 no .

loop_
_geom_contact_atom_site_label_1
_geom_contact_atom_site_label_2
_geom_contact_distance
_geom_contact_publ_flag
_geom_contact_site_symmetry_2
Cl(1) C(12) 3.209(3) no .
Cl(1) C(13) 3.343(4) no .
Cl(1) C(25) 3.214(3) no .
Cl(1) C(26) 3.453(4) no .
Cl(1) C(34) 3.272(4) no .
Cl(2) C(8) 3.478(4) no .
Cl(2) C(9) 3.164(3) no .
Cl(2) C(21) 3.156(4) no .
Cl(3) C(7) 3.177(4) no .
Cl(3) C(20) 3.212(4) no .
P(1) C(6) 3.290(3) no .
P(2) C(22) 3.407(4) no .
C(1) C(11) 3.110(4) no .
C(2) C(10) 3.233(4) no .
C(5) C(10) 3.554(4) no .
C(5) C(11) 3.289(4) no .
C(5) C(12) 3.341(4) no .
C(6) C(7) 3.074(5) no .
C(6) C(10) 3.485(4) no .
C(6) C(19) 3.555(5) no .
C(7) C(8) 3.184(5) no .
C(8) C(9) 3.092(5) no .
C(9) C(12) 3.173(4) no .
C(10) C(13) 3.220(4) no .
C(10) C(27) 3.437(4) no .
C(10) C(32) 3.228(5) no .
C(11) C(12) 3.235(5) no .
C(13) C(33) 3.595(5) no .
C(14) C(24) 3.335(5) no .
C(15) C(23) 3.189(4) no .
C(15) C(24) 3.248(4) no .
C(18) C(25) 3.039(4) no .
C(19) C(20) 3.078(5) no .
C(19) C(23) 3.157(4) no .
C(19) C(24) 3.190(5) no .
C(20) C(21) 3.198(5) no .
C(21) C(22) 3.110(5) no .
C(22) C(25) 3.159(5) no .
C(23) C(26) 3.251(5) no .
C(23) C(31) 3.468(4) no .
C(23) C(36) 3.291(5) no .
C(24) C(25) 3.087(5) no .
C(24) C(26) 3.498(5) no .
C(26) C(35) 3.456(5) no .
C(32) C(33) 3.237(5) no .
C(32) C(36) 3.056(5) no .
C(33) C(34) 3.135(5) no .
C(34) C(35) 3.121(5) no .
C(35) C(36) 3.227(5) no .
C(37) C(37) 2.731(7) no 3_665
C(38) C(38) 2.691(8) no 3_665
C(39) C(39) 2.889(7) no 3_665
C(40) C(50) 2.811(16) no 3_666
C(41) C(49) 2.638(16) no 3_666
C(42) C(48) 3.064(18) no 3_666
C(43) C(48) 3.325(17) no 3_666
C(44) C(48) 3.025(17) no 3_666
C(44) C(49) 3.009(16) no 3_666
C(45) C(49) 2.914(15) no 3_666
C(45) C(50) 2.902(16) no 3_666
C(46) C(49) 2.86(2) no .
C(47) C(50) 2.75(2) no .
C(48) C(48) 2.545(18) no 3_666
C(48) C(49) 2.779(17) no 3_666
C(48) C(51) 2.72(3) no .
C(49) C(49) 3.591(17) no 3_666
Cl(1) C(6) 3.454(3) no 4_554
C(6) Cl(1) 3.454(3) no 4_555
C(11) C(24) 3.581(5) no 2_755
C(19) C(22) 3.449(5) no 4_555
C(22) C(19) 3.449(5) no 4_554
C(24) C(11) 3.581(5) no 2_745
C(32) C(40) 3.498(11) no 3_666
C(33) C(37) 3.519(6) no .
C(37) C(33) 3.519(6) no .
C(40) C(32) 3.498(11) no 3_666
Ru(1) H(3) 3.0435 no .
Ru(1) H(14) 3.5551 no .
Ru(1) H(22) 3.2773 no .
Ru(1) H(35) 3.4412 no .
Ru(1) H(47) 3.5698 no .
Ru(1) H(50) 3.5155 no .
Ru(1) H(53) 3.3704 no .
Ru(1) H(59) 3.5380 no .
Zr(1) H(9) 3.4326 no .
Zr(1) H(25) 3.3107 no .
Zr(1) H(33) 3.3392 no .
Cl(1) H(18) 2.7642 no .
Cl(1) H(21) 3.3912 no .
Cl(1) H(22) 2.9267 no .
Cl(1) H(34) 2.8372 no .
Cl(1) H(41) 2.7470 no .
Cl(1) H(42) 2.8547 no .
Cl(1) H(51) 3.5129 no .
Cl(1) H(53) 2.6719 no .
Cl(2) H(9) 2.7863 no .
Cl(2) H(10) 3.2837 no .
Cl(2) H(11) 2.6280 no .
Cl(2) H(29) 3.4979 no .
Cl(2) H(31) 2.5067 no .
Cl(2) H(33) 2.9932 no .
Cl(3) H(4) 2.9386 no .
Cl(3) H(6) 2.9945 no .
Cl(3) H(7) 3.4591 no .
Cl(3) H(9) 3.5818 no .
Cl(3) H(25) 2.9515 no .
Cl(3) H(26) 3.2816 no .
Cl(3) H(28) 2.7374 no .
P(1) H(1) 3.4969 no .
P(1) H(3) 2.9494 no .
P(1) H(10) 3.4140 no .
P(1) H(15) 3.2952 no .
P(1) H(17) 2.8802 no .
P(1) H(20) 3.1929 no .
P(1) H(21) 3.5868 no .
P(1) H(22) 2.7473 no .
P(1) H(34) 3.4204 no .
P(1) H(50) 3.5192 no .
P(2) H(3) 3.0311 no .
P(2) H(23) 3.2781 no .
P(2) H(34) 2.9894 no .
P(2) H(37) 3.2999 no .
P(2) H(39) 2.8979 no .
P(2) H(42) 3.2321 no .
P(2) H(44) 2.8010 no .
P(2) H(59) 3.4534 no .
C(1) H(1) 3.0920 no .
C(1) H(2) 3.3470 no .
C(1) H(3) 2.7689 no .
C(1) H(10) 2.8020 no .
C(1) H(11) 3.3577 no .
C(1) H(12) 3.1127 no .
C(1) H(13) 2.8856 no .
C(1) H(14) 3.5888 no .
C(1) H(17) 2.5696 no .
C(1) H(18) 3.2144 no .
C(1) H(19) 2.8869 no .
C(1) H(34) 3.5628 no .
C(2) H(4) 2.7567 no .
C(2) H(5) 2.8863 no .
C(2) H(6) 3.3193 no .
C(2) H(13) 2.9263 no .
C(2) H(17) 3.2056 no .
C(3) H(1) 2.8878 no .
C(3) H(2) 2.7166 no .
C(3) H(3) 3.3127 no .
C(3) H(7) 2.6588 no .
C(3) H(8) 3.1738 no .
C(3) H(9) 3.2017 no .
C(3) H(17) 3.4254 no .
C(4) H(4) 3.2603 no .
C(4) H(5) 3.0825 no .
C(4) H(6) 2.6788 no .
C(4) H(10) 3.3063 no .
C(4) H(11) 2.6706 no .
C(4) H(12) 2.9420 no .
C(4) H(17) 3.0423 no .
C(5) H(7) 3.3585 no .
C(5) H(8) 2.8584 no .
C(5) H(9) 2.8576 no .
C(5) H(17) 2.4383 no .
C(5) H(18) 3.5769 no .
C(5) H(19) 2.9030 no .
C(6) H(4) 2.9082 no .
C(6) H(5) 3.1523 no .
C(6) H(13) 2.8554 no .
C(6) H(23) 2.9884 no .
C(6) H(25) 3.5039 no .
C(6) H(36) 3.5471 no .
C(6) H(47) 2.9426 no .
C(7) H(1) 3.2081 no .
C(7) H(2) 2.8502 no .
C(7) H(7) 2.7688 no .
C(8) H(6) 2.7930 no .
C(8) H(11) 2.7733 no .
C(8) H(12) 3.3336 no .
C(9) H(8) 3.0335 no .
C(9) H(9) 3.0642 no .
C(9) H(17) 2.8504 no .
C(9) H(18) 3.2834 no .
C(9) H(19) 2.4712 no .
C(10) H(1) 3.1822 no .
C(10) H(3) 3.4563 no .
C(10) H(19) 2.9187 no .
C(10) H(20) 3.0586 no .
C(10) H(22) 3.1744 no .
C(10) H(45) 2.9222 no .
C(10) H(47) 2.9532 no .
C(10) H(50) 3.0324 no .
C(11) H(12) 3.2149 no .
C(11) H(19) 2.8520 no .
C(11) H(20) 3.2359 no .
C(12) H(10) 2.6143 no .
C(12) H(12) 3.2098 no .
C(12) H(14) 2.9828 no .
C(12) H(15) 3.1272 no .
C(12) H(17) 3.1429 no .
C(12) H(34) 3.3302 no .
C(13) H(14) 2.8972 no .
C(13) H(15) 3.2733 no .
C(13) H(50) 2.8797 no .
C(14) H(3) 3.2577 no .
C(14) H(23) 2.7845 no .
C(14) H(24) 3.2566 no .
C(14) H(25) 3.2730 no .
C(14) H(32) 3.1983 no .
C(14) H(33) 3.2610 no .
C(14) H(34) 2.7238 no .
C(14) H(36) 2.9911 no .
C(14) H(37) 3.2145 no .
C(14) H(39) 3.2776 no .
C(14) H(40) 2.7153 no .
C(14) H(41) 2.9616 no .
C(15) H(2) 3.5588 no .
C(15) H(26) 2.6560 no .
C(15) H(27) 3.1948 no .
C(15) H(28) 3.2020 no .
C(15) H(36) 3.0320 no .
C(15) H(37) 2.7264 no .
C(15) H(39) 3.3950 no .
C(15) H(40) 3.5106 no .
C(16) H(23) 3.3341 no .
C(16) H(24) 2.7937 no .
C(16) H(25) 2.7901 no .
C(16) H(29) 2.6773 no .
C(16) H(30) 3.1642 no .
C(16) H(31) 3.2197 no .
C(16) H(37) 3.5695 no .
C(17) H(26) 3.3369 no .
C(17) H(27) 2.8144 no .
C(17) H(28) 2.8858 no .
C(17) H(32) 2.8321 no .
C(17) H(33) 2.7836 no .
C(17) H(34) 3.3302 no .
C(18) H(29) 3.3524 no .
C(18) H(30) 2.8471 no .
C(18) H(31) 2.8454 no .
C(18) H(40) 2.9142 no .
C(18) H(41) 2.8367 no .
C(19) H(2) 2.9791 no .
C(19) H(3) 3.4599 no .
C(19) H(26) 2.6238 no .
C(19) H(36) 2.6252 no .
C(19) H(37) 2.4758 no .
C(20) H(24) 2.9729 no .
C(20) H(25) 3.0539 no .
C(20) H(29) 2.7867 no .
C(21) H(27) 3.0983 no .
C(21) H(28) 3.2387 no .
C(21) H(32) 3.0654 no .
C(21) H(33) 3.0442 no .
C(22) H(18) 3.3344 no .
C(22) H(30) 3.1053 no .
C(22) H(31) 3.0286 no .
C(22) H(40) 3.3052 no .
C(22) H(41) 2.5217 no .
C(23) H(3) 3.4095 no .
C(23) H(23) 2.6061 no .
C(23) H(24) 3.2878 no .
C(23) H(40) 2.8633 no .
C(23) H(44) 2.7453 no .
C(23) H(54) 3.3090 no .
C(23) H(59) 2.4717 no .
C(24) H(23) 3.0003 no .
C(24) H(24) 2.8919 no .
C(24) H(40) 2.6762 no .
C(24) H(44) 3.1124 no .
C(25) H(32) 3.0548 no .
C(25) H(34) 2.8931 no .
C(25) H(35) 3.0609 no .
C(25) H(39) 2.5069 no .
C(26) H(35) 3.0597 no .
C(26) H(39) 2.9369 no .
C(26) H(56) 2.6349 no .
C(27) H(3) 3.3286 no .
C(27) H(13) 3.1681 no .
C(27) H(14) 3.1901 no .
C(27) H(48) 3.3635 no .
C(27) H(49) 2.8230 no .
C(27) H(50) 2.9261 no .
C(27) H(57) 2.6164 no .
C(27) H(58) 3.1325 no .
C(27) H(59) 3.2087 no .
C(28) H(14) 3.1750 no .
C(28) H(22) 3.1160 no .
C(28) H(45) 2.7059 no .
C(28) H(46) 3.1540 no .
C(28) H(47) 3.2730 no .
C(28) H(51) 3.3425 no .
C(28) H(52) 2.8183 no .
C(28) H(53) 2.8498 no .
C(29) H(48) 2.6343 no .
C(29) H(49) 3.1369 no .
C(29) H(50) 3.2148 no .
C(29) H(54) 3.3322 no .
C(29) H(55) 2.7667 no .
C(29) H(56) 2.8650 no .
C(30) H(35) 2.9992 no .
C(30) H(44) 3.2534 no .
C(30) H(51) 2.6457 no .
C(30) H(52) 3.1571 no .
C(30) H(53) 3.2016 no .
C(30) H(57) 3.3600 no .
C(30) H(58) 2.8063 no .
C(30) H(59) 2.9444 no .
C(31) H(3) 3.2678 no .
C(31) H(35) 3.0081 no .
C(31) H(36) 3.4278 no .
C(31) H(45) 3.3357 no .
C(31) H(46) 2.7689 no .
C(31) H(47) 2.8540 no .
C(31) H(54) 2.6939 no .
C(31) H(55) 3.1569 no .
C(31) H(56) 3.2553 no .
C(32) H(1) 3.2588 no .
C(32) H(3) 3.4284 no .
C(32) H(13) 2.6590 no .
C(32) H(14) 3.0335 no .
C(32) H(49) 3.0881 no .
C(32) H(50) 3.3345 no .
C(32) H(57) 2.5933 no .
C(33) H(14) 2.9357 no .
C(33) H(22) 2.7414 no .
C(33) H(45) 2.8404 no .
C(33) H(52) 3.0171 no .
C(33) H(53) 3.1715 no .
C(34) H(48) 2.6952 no .
C(34) H(55) 3.0351 no .
C(34) H(56) 3.1146 no .
C(35) H(35) 2.8466 no .
C(35) H(42) 3.4103 no .
C(35) H(44) 2.6845 no .
C(35) H(51) 2.6968 no .
C(35) H(58) 3.0607 no .
C(35) H(59) 3.3467 no .
C(36) H(3) 3.2752 no .
C(36) H(35) 2.8500 no .
C(36) H(36) 2.9527 no .
C(36) H(46) 2.9204 no .
C(36) H(47) 3.0764 no .
C(36) H(54) 2.8248 no .
C(37) H(61) 3.2087 no 3_665
C(37) H(62) 3.2687 no .
C(38) H(60) 3.2062 no 3_665
C(38) H(62) 3.3172 no 3_665
C(39) H(60) 3.2413 no .
C(39) H(61) 3.2947 no 3_665
H(1) H(4) 3.1709 no .
H(1) H(5) 2.9975 no .
H(1) H(13) 2.3769 no .
H(1) H(47) 2.3318 no .
H(1) H(57) 3.4641 no .
H(2) H(4) 2.4046 no .
H(2) H(5) 3.0272 no .
H(2) H(23) 2.4420 no .
H(2) H(25) 2.7953 no .
H(2) H(36) 3.3964 no .
H(2) H(47) 3.5957 no .
H(3) H(13) 2.9207 no .
H(3) H(23) 2.7731 no .
H(3) H(36) 2.8453 no .
H(3) H(47) 2.7178 no .
H(3) H(57) 3.0586 no .
H(3) H(59) 3.0276 no .
H(4) H(7) 3.5117 no .
H(4) H(25) 3.2269 no .
H(5) H(7) 3.2474 no .
H(6) H(7) 2.1479 no .
H(6) H(8) 3.3986 no .
H(6) H(9) 3.4306 no .
H(8) H(11) 2.7526 no .
H(8) H(12) 3.0025 no .
H(9) H(11) 2.4890 no .
H(9) H(12) 3.4697 no .
H(10) H(17) 3.2987 no .
H(10) H(18) 2.5118 no .
H(10) H(19) 2.0394 no .
H(10) H(33) 2.9961 no .
H(10) H(34) 3.4752 no .
H(11) H(19) 3.3803 no .
H(12) H(15) 3.2516 no .
H(12) H(17) 2.4084 no .
H(12) H(18) 3.5254 no .
H(12) H(19) 2.3383 no .
H(13) H(15) 2.7438 no .
H(13) H(16) 2.1707 no .
H(13) H(17) 2.4857 no .
H(13) H(45) 2.4884 no .
H(13) H(46) 3.5358 no .
H(13) H(47) 2.1876 no .
H(13) H(50) 3.4687 no .
H(14) H(15) 2.1780 no .
H(14) H(16) 2.4713 no .
H(14) H(17) 2.7480 no .
H(14) H(19) 3.1993 no .
H(14) H(20) 2.6419 no .
H(14) H(22) 2.7000 no .
H(14) H(45) 2.5261 no .
H(14) H(47) 3.0429 no .
H(14) H(49) 3.2930 no .
H(14) H(50) 2.1634 no .
H(15) H(19) 2.6738 no .
H(15) H(20) 2.6405 no .
H(17) H(19) 2.5989 no .
H(18) H(20) 2.7620 no .
H(18) H(21) 2.2008 no .
H(18) H(22) 2.4980 no .
H(18) H(33) 3.2578 no .
H(18) H(34) 2.5839 no .
H(19) H(20) 2.2022 no .
H(19) H(21) 2.4955 no .
H(19) H(22) 2.7630 no .
H(20) H(50) 2.8259 no .
H(21) H(50) 3.5719 no .
H(22) H(48) 2.7621 no .
H(22) H(50) 2.1514 no .
H(22) H(53) 3.3828 no .
H(23) H(26) 3.5688 no .
H(23) H(35) 3.4106 no .
H(23) H(36) 1.8863 no .
H(23) H(37) 2.4865 no .
H(23) H(38) 3.5969 no .
H(23) H(59) 3.4736 no .
H(24) H(26) 2.3623 no .
H(24) H(27) 3.4635 no .
H(24) H(36) 2.8523 no .
H(24) H(37) 2.0165 no .
H(24) H(38) 3.4424 no .
H(24) H(39) 3.4384 no .
H(25) H(26) 2.5229 no .
H(25) H(28) 3.4400 no .
H(25) H(36) 3.4179 no .
H(25) H(37) 3.3854 no .
H(27) H(29) 2.5763 no .
H(27) H(30) 3.4795 no .
H(28) H(29) 2.6892 no .
H(30) H(32) 2.7723 no .
H(30) H(33) 3.1801 no .
H(31) H(32) 3.0856 no .
H(31) H(33) 2.6760 no .
H(32) H(40) 3.0898 no .
H(32) H(41) 2.3230 no .
H(33) H(41) 3.4461 no .
H(34) H(40) 3.3074 no .
H(34) H(41) 2.2078 no .
H(35) H(37) 2.7514 no .
H(35) H(38) 2.1823 no .
H(35) H(39) 2.4897 no .
H(35) H(40) 3.2749 no .
H(35) H(44) 2.3320 no .
H(35) H(54) 2.3718 no .
H(35) H(56) 2.8511 no .
H(35) H(58) 3.1911 no .
H(35) H(59) 2.1371 no .
H(36) H(37) 2.1899 no .
H(36) H(38) 2.4776 no .
H(36) H(39) 2.7588 no .
H(36) H(57) 3.3847 no .
H(36) H(58) 3.5611 no .
H(36) H(59) 2.0582 no .
H(37) H(40) 3.1395 no .
H(38) H(40) 3.3848 no .
H(38) H(44) 3.2868 no .
H(39) H(40) 1.9221 no .
H(39) H(41) 3.3733 no .
H(39) H(43) 2.9851 no .
H(39) H(44) 2.7688 no .
H(40) H(42) 2.7524 no .
H(40) H(43) 2.1893 no .
H(40) H(44) 2.4905 no .
H(41) H(42) 2.1936 no .
H(41) H(43) 2.4870 no .
H(41) H(44) 2.7602 no .
H(42) H(51) 3.3364 no .
H(42) H(56) 2.5537 no .
H(43) H(56) 3.2335 no .
H(44) H(54) 2.8064 no .
H(44) H(55) 3.4610 no .
H(44) H(56) 1.9329 no .
H(45) H(49) 2.5799 no .
H(45) H(50) 2.7988 no .
H(45) H(57) 3.5407 no .
H(46) H(49) 3.4279 no .
H(46) H(57) 2.3677 no .
H(46) H(58) 3.2612 no .
H(47) H(57) 2.4679 no .
H(48) H(52) 2.4416 no .
H(48) H(53) 2.6243 no .
H(49) H(52) 3.4324 no .
H(51) H(55) 2.5503 no .
H(51) H(56) 2.5131 no .
H(52) H(55) 3.3501 no .
H(54) H(58) 2.5450 no .
H(54) H(59) 2.8075 no .
H(55) H(58) 3.4096 no .
H(60) H(61) 2.2738 no .
H(60) H(62) 2.4408 no 3_665
H(61) H(62) 2.2928 no .
Cl(1) H(1) 3.4701 no 4_554
Cl(1) H(2) 2.8000 no 4_554
Cl(1) H(23) 3.3573 no 4_554
Cl(1) H(57) 3.3455 no 4_554
Cl(1) H(59) 3.5676 no 4_554
Cl(2) H(45) 3.2625 no 1_655
Cl(2) H(46) 3.1978 no 1_655
Cl(2) H(49) 2.9692 no 1_655
Cl(2) H(60) 3.2814 no 1_655
Cl(2) H(61) 3.1108 no 1_655
Cl(3) H(32) 3.4539 no 4_555
Cl(3) H(52) 3.1348 no 4_655
C(4) H(38) 3.0105 no 2_755
C(5) H(38) 3.4640 no 2_755
C(7) H(41) 3.4441 no 4_555
C(7) H(43) 3.2710 no 2_755
C(7) H(43) 3.5700 no 4_555
C(8) H(35) 3.4156 no 2_755
C(8) H(38) 2.8474 no 2_755
C(8) H(54) 3.2311 no 2_755
C(8) H(61) 3.5627 no 1_655
C(9) H(15) 3.2244 no 3_765
C(9) H(20) 3.2206 no 3_765
C(9) H(60) 3.1164 no 1_655
C(11) H(37) 3.2630 no 2_755
C(11) H(38) 3.2504 no 2_755
C(11) H(60) 3.3756 no 3_665
C(11) H(62) 3.5143 no .
C(12) H(12) 3.4456 no 3_765
C(13) H(12) 3.2980 no 3_765
C(13) H(36) 3.4404 no 4_554
C(13) H(59) 3.1745 no 4_554
C(19) H(18) 3.2729 no 4_555
C(19) H(32) 3.3253 no 4_555
C(19) H(33) 3.2121 no 4_555
C(19) H(34) 3.2384 no 4_555
C(20) H(48) 3.1965 no 4_655
C(20) H(52) 3.4407 no 4_655
C(21) H(46) 3.5776 no 1_655
C(21) H(55) 3.5770 no 1_655
C(22) H(24) 3.4598 no 4_554
C(22) H(25) 2.7528 no 4_554
C(23) H(8) 3.2530 no 2_745
C(23) H(21) 3.0680 no 4_555
C(24) H(8) 2.9625 no 2_745
C(24) H(16) 3.1418 no 2_745
C(24) H(17) 3.1970 no 2_745
C(24) H(21) 3.3400 no 4_555
C(25) H(4) 3.3588 no 4_554
C(26) H(5) 3.5095 no 2_745
C(26) H(5) 3.4323 no 4_554
C(26) H(6) 3.5356 no 2_745
C(27) H(29) 3.1732 no 1_455
C(27) H(31) 3.2758 no 1_455
C(28) H(29) 3.5060 no 1_455
C(28) H(31) 3.0998 no 1_455
C(29) H(29) 3.4890 no 1_455
C(29) H(30) 3.5151 no 1_455
C(29) H(31) 3.3556 no 1_455
C(30) H(29) 3.1604 no 1_455
C(30) H(30) 3.5401 no 1_455
C(31) H(29) 2.9699 no 1_455
C(32) H(29) 3.5832 no 1_455
C(33) H(31) 3.3268 no 1_455
C(34) H(28) 3.4079 no 4_454
C(34) H(57) 3.2681 no 4_554
C(35) H(7) 3.3853 no 2_745
C(35) H(29) 3.5917 no 1_455
C(36) H(21) 3.1759 no 4_555
C(36) H(22) 3.5092 no 4_555
C(36) H(29) 3.2177 no 1_455
C(36) H(53) 3.2125 no 4_555
C(37) H(11) 3.1302 no 1_455
C(37) H(14) 3.3806 no 3_665
C(37) H(15) 3.0840 no 3_665
C(37) H(20) 3.3914 no 3_665
C(37) H(49) 2.9647 no .
C(37) H(50) 3.3439 no .
C(37) H(50) 3.5711 no 3_665
C(38) H(11) 3.3196 no 1_455
C(38) H(20) 3.3861 no 3_665
C(38) H(45) 3.5942 no .
C(38) H(49) 3.2488 no .
C(38) H(50) 3.4636 no .
C(38) H(50) 3.4397 no 3_665
C(39) H(14) 3.2777 no .
C(39) H(15) 3.4649 no .
C(39) H(16) 3.5723 no .
C(39) H(49) 3.4827 no 3_665
C(39) H(50) 3.3611 no 3_665
C(40) H(45) 3.3212 no 3_666
C(40) H(46) 3.3823 no 3_666
C(40) H(47) 3.2139 no 3_666
C(40) H(51) 3.1821 no 2_655
C(41) H(1) 3.2142 no 3_666
C(41) H(42) 3.1133 no 2_655
C(41) H(47) 3.1688 no 3_666
C(41) H(51) 3.1941 no 2_655
C(42) H(5) 3.5760 no 3_666
C(42) H(16) 3.4611 no 3_666
C(42) H(39) 3.4561 no 4_455
C(42) H(40) 3.3455 no 4_455
C(43) H(16) 3.2325 no 3_666
C(43) H(27) 3.3874 no 4_455
C(43) H(30) 3.3539 no 4_455
C(43) H(39) 3.4030 no 4_455
C(43) H(40) 3.3450 no 4_455
C(43) H(62) 3.5229 no 3_666
C(44) H(27) 2.9784 no 4_455
C(44) H(29) 3.5656 no 4_455
C(44) H(30) 3.3820 no 4_455
C(44) H(54) 3.5820 no 4_555
C(44) H(55) 3.2494 no 4_555
C(44) H(62) 2.8111 no 3_666
C(45) H(9) 3.3347 no 3_766
C(45) H(45) 3.5074 no 3_666
C(45) H(54) 3.5857 no 4_555
C(45) H(55) 3.3965 no 4_555
C(45) H(61) 3.4231 no 3_666
C(45) H(62) 3.2827 no 3_666
C(46) H(13) 3.4378 no .
C(46) H(16) 3.4468 no .
C(46) H(45) 3.4180 no .
C(46) H(47) 3.3930 no .
C(46) H(62) 3.3537 no .
C(47) H(51) 3.0589 no 4_555
C(48) H(51) 3.2570 no 4_555
C(48) H(55) 3.1298 no 2_655
C(48) H(55) 3.3497 no 4_555
C(48) H(56) 3.3932 no 4_555
C(49) H(6) 3.3370 no 3_766
C(49) H(30) 3.5784 no 2_755
C(49) H(55) 2.9994 no 2_655
C(50) H(6) 3.1823 no 3_766
C(50) H(30) 3.0632 no 2_755
C(50) H(55) 3.4965 no 2_655
C(51) H(30) 3.3801 no 2_755
C(51) H(40) 3.3965 no 2_755
H(1) Cl(1) 3.4701 no 4_555
H(1) C(41) 3.2142 no 3_666
H(1) H(42) 3.4092 no 4_555
H(2) Cl(1) 2.8000 no 4_555
H(2) H(41) 3.2628 no 4_555
H(2) H(42) 3.4386 no 4_555
H(4) C(25) 3.3588 no 4_555
H(4) H(32) 2.8890 no 4_555
H(4) H(40) 3.4734 no 4_555
H(4) H(41) 2.6684 no 4_555
H(4) H(42) 3.4448 no 4_555
H(4) H(43) 3.3969 no 4_555
H(5) C(26) 3.5095 no 2_755
H(5) C(26) 3.4323 no 4_555
H(5) C(42) 3.5760 no 3_666
H(5) H(39) 3.5341 no 2_755
H(5) H(41) 3.4199 no 4_555
H(5) H(42) 3.2393 no 4_555
H(5) H(43) 2.7112 no 2_755
H(5) H(43) 2.9379 no 4_555
H(5) H(44) 3.5128 no 2_755
H(6) C(26) 3.5356 no 2_755
H(6) C(49) 3.3370 no 3_766
H(6) C(50) 3.1823 no 3_766
H(6) H(43) 2.9574 no 2_755
H(6) H(44) 3.2412 no 2_755
H(7) C(35) 3.3853 no 2_755
H(7) H(35) 3.3364 no 2_755
H(7) H(38) 3.1564 no 2_755
H(7) H(44) 3.0571 no 2_755
H(7) H(54) 2.8485 no 2_755
H(7) H(56) 3.1229 no 2_755
H(8) C(23) 3.2530 no 2_755
H(8) C(24) 2.9625 no 2_755
H(8) H(20) 3.3156 no 3_765
H(8) H(21) 3.0362 no 3_765
H(8) H(35) 2.6633 no 2_755
H(8) H(38) 2.1515 no 2_755
H(8) H(39) 3.3729 no 2_755
H(8) H(44) 3.4774 no 2_755
H(8) H(54) 2.9131 no 2_755
H(8) H(61) 3.5721 no 1_655
H(9) C(45) 3.3347 no 3_766
H(9) H(54) 3.4385 no 2_755
H(9) H(61) 2.7505 no 1_655
H(10) H(15) 3.0455 no 3_765
H(10) H(24) 3.4055 no 4_554
H(10) H(60) 3.0404 no 1_655
H(11) C(37) 3.1302 no 1_655
H(11) C(38) 3.3196 no 1_655
H(11) H(15) 3.1517 no 3_765
H(11) H(20) 2.8471 no 3_765
H(11) H(60) 2.4246 no 1_655
H(11) H(61) 2.7823 no 1_655
H(12) C(12) 3.4456 no 3_765
H(12) C(13) 3.2980 no 3_765
H(12) H(12) 3.2105 no 3_765
H(12) H(15) 2.9340 no 3_765
H(12) H(19) 2.7568 no 3_765
H(12) H(20) 2.7201 no 3_765
H(12) H(21) 3.3649 no 3_765
H(12) H(38) 3.2117 no 2_755
H(12) H(60) 3.4982 no 1_655
H(13) C(46) 3.4378 no .
H(14) C(37) 3.3806 no 3_665
H(14) C(39) 3.2777 no .
H(14) H(60) 3.5045 no 3_665
H(14) H(62) 3.3456 no .
H(15) C(9) 3.2244 no 3_765
H(15) C(37) 3.0840 no 3_665
H(15) C(39) 3.4649 no .
H(15) H(10) 3.0455 no 3_765
H(15) H(11) 3.1517 no 3_765
H(15) H(12) 2.9340 no 3_765
H(15) H(37) 3.4268 no 2_755
H(15) H(60) 2.5894 no 3_665
H(15) H(62) 3.3244 no .
H(16) C(24) 3.1418 no 2_755
H(16) C(39) 3.5723 no .
H(16) C(42) 3.4611 no 3_666
H(16) C(43) 3.2325 no 3_666
H(16) C(46) 3.4468 no .
H(16) H(37) 2.7902 no 2_755
H(16) H(38) 3.0423 no 2_755
H(16) H(39) 3.0680 no 2_755
H(16) H(60) 3.4397 no 3_665
H(16) H(62) 3.0535 no .
H(17) C(24) 3.1970 no 2_755
H(17) H(37) 3.0692 no 2_755
H(17) H(38) 2.6502 no 2_755
H(17) H(39) 3.3930 no 2_755
H(18) C(19) 3.2729 no 4_554
H(18) H(23) 2.8734 no 4_554
H(18) H(24) 2.9639 no 4_554
H(18) H(25) 3.4852 no 4_554
H(18) H(36) 3.3497 no 4_554
H(18) H(37) 3.5541 no 4_554
H(19) H(12) 2.7568 no 3_765
H(20) C(9) 3.2206 no 3_765
H(20) C(37) 3.3914 no 3_665
H(20) C(38) 3.3861 no 3_665
H(20) H(8) 3.3156 no 3_765
H(20) H(11) 2.8471 no 3_765
H(20) H(12) 2.7201 no 3_765
H(20) H(60) 3.2576 no 3_665
H(20) H(61) 3.2268 no 3_665
H(21) C(23) 3.0680 no 4_554
H(21) C(24) 3.3400 no 4_554
H(21) C(36) 3.1759 no 4_554
H(21) H(8) 3.0362 no 3_765
H(21) H(12) 3.3649 no 3_765
H(21) H(23) 3.4185 no 4_554
H(21) H(35) 2.9527 no 4_554
H(21) H(36) 2.5537 no 4_554
H(21) H(37) 3.4169 no 4_554
H(21) H(38) 2.9826 no 4_554
H(21) H(57) 3.4898 no 4_554
H(21) H(58) 3.2073 no 4_554
H(21) H(59) 2.4334 no 4_554
H(22) C(36) 3.5092 no 4_554
H(22) H(57) 3.4949 no 4_554
H(22) H(58) 3.3774 no 4_554
H(22) H(59) 3.0937 no 4_554
H(23) Cl(1) 3.3573 no 4_555
H(23) H(18) 2.8734 no 4_555
H(23) H(21) 3.4185 no 4_555
H(23) H(34) 3.2192 no 4_555
H(24) C(22) 3.4598 no 4_555
H(24) H(10) 3.4055 no 4_555
H(24) H(18) 2.9639 no 4_555
H(24) H(32) 3.5500 no 4_555
H(24) H(33) 2.9975 no 4_555
H(24) H(34) 3.2925 no 4_555
H(25) C(22) 2.7528 no 4_555
H(25) H(18) 3.4852 no 4_555
H(25) H(32) 2.4658 no 4_555
H(25) H(33) 2.6265 no 4_555
H(25) H(34) 2.6991 no 4_555
H(26) H(33) 3.4002 no 4_555
H(26) H(48) 3.0448 no 4_655
H(26) H(49) 3.5010 no 4_655
H(26) H(52) 3.4696 no 4_655
H(26) H(62) 3.5175 no 2_745
H(27) C(43) 3.3874 no 4_654
H(27) C(44) 2.9784 no 4_654
H(27) H(48) 3.1244 no 4_655
H(27) H(58) 3.1293 no 1_655
H(27) H(62) 2.9010 no 2_745
H(28) C(34) 3.4079 no 4_655
H(28) H(46) 3.4460 no 1_655
H(28) H(48) 2.8846 no 4_655
H(28) H(52) 2.6305 no 4_655
H(28) H(53) 3.3634 no 4_655
H(28) H(57) 3.5568 no 1_655
H(28) H(58) 3.2544 no 1_655
H(29) C(27) 3.1732 no 1_655
H(29) C(28) 3.5060 no 1_655
H(29) C(29) 3.4890 no 1_655
H(29) C(30) 3.1604 no 1_655
H(29) C(31) 2.9699 no 1_655
H(29) C(32) 3.5832 no 1_655
H(29) C(35) 3.5917 no 1_655
H(29) C(36) 3.2177 no 1_655
H(29) C(44) 3.5656 no 4_654
H(29) H(46) 3.0486 no 1_655
H(29) H(55) 3.2784 no 1_655
H(29) H(57) 3.4461 no 1_655
H(29) H(58) 2.7495 no 1_655
H(30) C(29) 3.5151 no 1_655
H(30) C(30) 3.5401 no 1_655
H(30) C(43) 3.3539 no 4_654
H(30) C(44) 3.3820 no 4_654
H(30) C(49) 3.5784 no 2_745
H(30) C(50) 3.0632 no 2_745
H(30) C(51) 3.3801 no 2_745
H(30) H(52) 3.4317 no 1_655
H(30) H(55) 3.0319 no 1_655
H(31) C(27) 3.2758 no 1_655
H(31) C(28) 3.0998 no 1_655
H(31) C(29) 3.3556 no 1_655
H(31) C(33) 3.3268 no 1_655
H(31) H(46) 3.2684 no 1_655
H(31) H(48) 3.5927 no 1_655
H(31) H(49) 2.8095 no 1_655
H(31) H(52) 3.5380 no 1_655
H(32) Cl(3) 3.4539 no 4_554
H(32) C(19) 3.3253 no 4_554
H(32) H(4) 2.8890 no 4_554
H(32) H(24) 3.5500 no 4_554
H(32) H(25) 2.4658 no 4_554
H(33) C(19) 3.2121 no 4_554
H(33) H(24) 2.9975 no 4_554
H(33) H(25) 2.6265 no 4_554
H(33) H(26) 3.4002 no 4_554
H(34) C(19) 3.2384 no 4_554
H(34) H(23) 3.2192 no 4_554
H(34) H(24) 3.2925 no 4_554
H(34) H(25) 2.6991 no 4_554
H(35) C(8) 3.4156 no 2_745
H(35) H(7) 3.3364 no 2_745
H(35) H(8) 2.6633 no 2_745
H(35) H(21) 2.9527 no 4_555
H(36) C(13) 3.4404 no 4_555
H(36) H(18) 3.3497 no 4_555
H(36) H(21) 2.5537 no 4_555
H(37) C(11) 3.2630 no 2_745
H(37) H(15) 3.4268 no 2_745
H(37) H(16) 2.7902 no 2_745
H(37) H(17) 3.0692 no 2_745
H(37) H(18) 3.5541 no 4_555
H(37) H(21) 3.4169 no 4_555
H(38) C(4) 3.0105 no 2_745
H(38) C(5) 3.4640 no 2_745
H(38) C(8) 2.8474 no 2_745
H(38) C(11) 3.2504 no 2_745
H(38) H(7) 3.1564 no 2_745
H(38) H(8) 2.1515 no 2_745
H(38) H(12) 3.2117 no 2_745
H(38) H(16) 3.0423 no 2_745
H(38) H(17) 2.6502 no 2_745
H(38) H(21) 2.9826 no 4_555
H(39) C(42) 3.4561 no 4_654
H(39) C(43) 3.4030 no 4_654
H(39) H(5) 3.5341 no 2_745
H(39) H(8) 3.3729 no 2_745
H(39) H(16) 3.0680 no 2_745
H(39) H(17) 3.3930 no 2_745
H(40) C(42) 3.3455 no 4_654
H(40) C(43) 3.3450 no 4_654
H(40) C(51) 3.3965 no 2_745
H(40) H(4) 3.4734 no 4_554
H(41) C(7) 3.4441 no 4_554
H(41) H(2) 3.2628 no 4_554
H(41) H(4) 2.6684 no 4_554
H(41) H(5) 3.4199 no 4_554
H(42) C(41) 3.1133 no 2_645
H(42) H(1) 3.4092 no 4_554
H(42) H(2) 3.4386 no 4_554
H(42) H(4) 3.4448 no 4_554
H(42) H(5) 3.2393 no 4_554
H(43) C(7) 3.2710 no 2_745
H(43) C(7) 3.5700 no 4_554
H(43) H(4) 3.3969 no 4_554
H(43) H(5) 2.7112 no 2_745
H(43) H(5) 2.9379 no 4_554
H(43) H(6) 2.9574 no 2_745
H(43) H(43) 3.4758 no 3_755
H(44) H(5) 3.5128 no 2_745
H(44) H(6) 3.2412 no 2_745
H(44) H(7) 3.0571 no 2_745
H(44) H(8) 3.4774 no 2_745
H(45) Cl(2) 3.2625 no 1_455
H(45) C(38) 3.5942 no .
H(45) C(40) 3.3212 no 3_666
H(45) C(45) 3.5074 no 3_666
H(45) C(46) 3.4180 no .
H(45) H(61) 3.4068 no .
H(46) Cl(2) 3.1978 no 1_455
H(46) C(21) 3.5776 no 1_455
H(46) C(40) 3.3823 no 3_666
H(46) H(28) 3.4460 no 1_455
H(46) H(29) 3.0486 no 1_455
H(46) H(31) 3.2684 no 1_455
H(46) H(53) 3.2705 no 4_555
H(47) C(40) 3.2139 no 3_666
H(47) C(41) 3.1688 no 3_666
H(47) C(46) 3.3930 no .
H(47) H(53) 3.4938 no 4_555
H(48) C(20) 3.1965 no 4_454
H(48) H(26) 3.0448 no 4_454
H(48) H(27) 3.1244 no 4_454
H(48) H(28) 2.8846 no 4_454
H(48) H(31) 3.5927 no 1_455
H(48) H(58) 3.4936 no 4_554
H(49) Cl(2) 2.9692 no 1_455
H(49) C(37) 2.9647 no .
H(49) C(38) 3.2488 no .
H(49) C(39) 3.4827 no 3_665
H(49) H(26) 3.5010 no 4_454
H(49) H(31) 2.8095 no 1_455
H(49) H(60) 2.9910 no .
H(49) H(61) 3.4430 no .
H(50) C(37) 3.3439 no .
H(50) C(37) 3.5711 no 3_665
H(50) C(38) 3.4636 no .
H(50) C(38) 3.4397 no 3_665
H(50) C(39) 3.3611 no 3_665
H(51) C(40) 3.1821 no 2_645
H(51) C(41) 3.1941 no 2_645
H(51) C(47) 3.0589 no 4_554
H(51) C(48) 3.2570 no 4_554
H(52) Cl(3) 3.1348 no 4_454
H(52) C(20) 3.4407 no 4_454
H(52) H(26) 3.4697 no 4_454
H(52) H(28) 2.6305 no 4_454
H(52) H(30) 3.4317 no 1_455
H(52) H(31) 3.5380 no 1_455
H(52) H(57) 3.4692 no 4_554
H(53) C(36) 3.2125 no 4_554
H(53) H(28) 3.3634 no 4_454
H(53) H(46) 3.2705 no 4_554
H(53) H(47) 3.4938 no 4_554
H(53) H(57) 2.3820 no 4_554
H(53) H(58) 3.3542 no 4_554
H(53) H(59) 3.5539 no 4_554
H(54) C(8) 3.2311 no 2_745
H(54) C(44) 3.5820 no 4_554
H(54) C(45) 3.5857 no 4_554
H(54) H(7) 2.8485 no 2_745
H(54) H(8) 2.9131 no 2_745
H(54) H(9) 3.4385 no 2_745
H(55) C(21) 3.5770 no 1_455
H(55) C(44) 3.2494 no 4_554
H(55) C(45) 3.3965 no 4_554
H(55) C(48) 3.1298 no 2_645
H(55) C(48) 3.3497 no 4_554
H(55) C(49) 2.9994 no 2_645
H(55) C(50) 3.4965 no 2_645
H(55) H(29) 3.2784 no 1_455
H(55) H(30) 3.0319 no 1_455
H(56) C(48) 3.3932 no 4_554
H(56) H(7) 3.1229 no 2_745
H(57) Cl(1) 3.3455 no 4_555
H(57) C(34) 3.2681 no 4_555
H(57) H(21) 3.4898 no 4_555
H(57) H(22) 3.4949 no 4_555
H(57) H(28) 3.5568 no 1_455
H(57) H(29) 3.4461 no 1_455
H(57) H(52) 3.4692 no 4_555
H(57) H(53) 2.3820 no 4_555
H(58) H(21) 3.2073 no 4_555
H(58) H(22) 3.3774 no 4_555
H(58) H(27) 3.1293 no 1_455
H(58) H(28) 3.2544 no 1_455
H(58) H(29) 2.7495 no 1_455
H(58) H(48) 3.4936 no 4_555
H(58) H(53) 3.3542 no 4_555
H(59) Cl(1) 3.5676 no 4_555
H(59) C(13) 3.1745 no 4_555
H(59) H(21) 2.4334 no 4_555
H(59) H(22) 3.0937 no 4_555
H(59) H(53) 3.5539 no 4_555
H(60) Cl(2) 3.2814 no 1_455
H(60) C(9) 3.1164 no 1_455
H(60) C(11) 3.3756 no 3_665
H(60) H(10) 3.0404 no 1_455
H(60) H(11) 2.4246 no 1_455
H(60) H(12) 3.4982 no 1_455
H(60) H(14) 3.5045 no 3_665
H(60) H(15) 2.5894 no 3_665
H(60) H(16) 3.4397 no 3_665
H(60) H(20) 3.2576 no 3_665
H(60) H(49) 2.9910 no .
H(61) Cl(2) 3.1108 no 1_455
H(61) C(8) 3.5627 no 1_455
H(61) C(45) 3.4231 no 3_666
H(61) H(8) 3.5721 no 1_455
H(61) H(9) 2.7505 no 1_455
H(61) H(11) 2.7823 no 1_455
H(61) H(20) 3.2268 no 3_665
H(61) H(45) 3.4068 no .
H(61) H(49) 3.4430 no .
H(62) C(11) 3.5143 no .
H(62) C(43) 3.5229 no 3_666
H(62) C(44) 2.8111 no 3_666
H(62) C(45) 3.2827 no 3_666
H(62) C(46) 3.3537 no .
H(62) H(14) 3.3456 no .
H(62) H(15) 3.3244 no .
H(62) H(16) 3.0535 no .
H(62) H(26) 3.5175 no 2_755
H(62) H(27) 2.9010 no 2_755

loop_
_geom_torsion_atom_site_label_1
_geom_torsion_atom_site_label_2
_geom_torsion_atom_site_label_3
_geom_torsion_atom_site_label_4
_geom_torsion
_geom_torsion_publ_flag
_geom_torsion_site_symmetry_1
_geom_torsion_site_symmetry_3
_geom_torsion_site_symmetry_4
Cl(1) Ru(1) P(1) C(1) -111.71(5) no . . .
Cl(1) Ru(1) P(1) C(10) 133.00(4) no . . .
Cl(1) Ru(1) P(1) C(12) 19.18(4) no . . .
Cl(1) Ru(1) P(2) C(14) 92.36(5) no . . .
Cl(1) Ru(1) P(2) C(23) -139.24(4) no . . .
Cl(1) Ru(1) P(2) C(25) -27.57(4) no . . .
Cl(1) Ru(1) C(27) C(28) 1.63(19) no . . .
Cl(1) Ru(1) C(27) C(31) 119.13(10) no . . .
Cl(1) Ru(1) C(27) C(32) -123.0(2) no . . .
Cl(1) Ru(1) C(28) C(27) -178.94(8) no . . .
Cl(1) Ru(1) C(28) C(29) 64.83(11) no . . .
Cl(1) Ru(1) C(28) C(33) -55.5(3) no . . .
Cl(1) Ru(1) C(29) C(28) -118.12(11) no . . .
Cl(1) Ru(1) C(29) C(30) 123.80(11) no . . .
Cl(1) Ru(1) C(29) C(34) 2.60(19) no . . .
Cl(1) Ru(1) C(30) C(29) -59.81(11) no . . .
Cl(1) Ru(1) C(30) C(31) -177.27(8) no . . .
Cl(1) Ru(1) C(30) C(35) 59.4(3) no . . .
Cl(1) Ru(1) C(31) C(27) -112.05(12) no . . .
Cl(1) Ru(1) C(31) C(30) 4.40(19) no . . .
Cl(1) Ru(1) C(31) C(36) 129.49(19) no . . .
P(1) Ru(1) P(2) C(14) 4.45(5) no . . .
P(1) Ru(1) P(2) C(23) 132.85(4) no . . .
P(1) Ru(1) P(2) C(25) -115.48(4) no . . .
P(2) Ru(1) P(1) C(1) -24.89(5) no . . .
P(2) Ru(1) P(1) C(10) -140.19(4) no . . .
P(2) Ru(1) P(1) C(12) 105.99(4) no . . .
P(1) Ru(1) C(27) C(28) 98.14(10) no . . .
P(1) Ru(1) C(27) C(31) -144.36(9) no . . .
P(1) Ru(1) C(27) C(32) -26.5(3) no . . .
C(27) Ru(1) P(1) C(1) 107.26(9) no . . .
C(27) Ru(1) P(1) C(10) -8.04(8) no . . .
C(27) Ru(1) P(1) C(12) -121.86(8) no . . .
P(1) Ru(1) C(28) C(27) -88.12(10) no . . .
P(1) Ru(1) C(28) C(29) 155.65(9) no . . .
P(1) Ru(1) C(28) C(33) 35.3(3) no . . .
C(28) Ru(1) P(1) C(1) 144.93(9) no . . .
C(28) Ru(1) P(1) C(10) 29.63(9) no . . .
C(28) Ru(1) P(1) C(12) -84.19(9) no . . .
P(1) Ru(1) C(29) C(28) -33.97(17) no . . .
P(1) Ru(1) C(29) C(30) -152.04(6) no . . .
P(1) Ru(1) C(29) C(34) 86.8(3) no . . .
C(29) Ru(1) P(1) C(1) 164.93(11) no . . .
C(29) Ru(1) P(1) C(10) 49.63(12) no . . .
C(29) Ru(1) P(1) C(12) -64.19(12) no . . .
P(1) Ru(1) C(30) C(29) 73.5(3) no . . .
P(1) Ru(1) C(30) C(31) -43.9(3) no . . .
P(1) Ru(1) C(30) C(35) -167.26(9) no . . .
C(30) Ru(1) P(1) C(1) 112.6(2) no . . .
C(30) Ru(1) P(1) C(10) -2.7(2) no . . .
C(30) Ru(1) P(1) C(12) -116.6(2) no . . .
P(1) Ru(1) C(31) C(27) 45.80(13) no . . .
P(1) Ru(1) C(31) C(30) 162.25(6) no . . .
P(1) Ru(1) C(31) C(36) -72.7(3) no . . .
C(31) Ru(1) P(1) C(1) 81.29(10) no . . .
C(31) Ru(1) P(1) C(10) -34.00(10) no . . .
C(31) Ru(1) P(1) C(12) -147.82(9) no . . .
P(2) Ru(1) C(27) C(28) -156.83(6) no . . .
P(2) Ru(1) C(27) C(31) -39.33(15) no . . .
P(2) Ru(1) C(27) C(32) 78.5(3) no . . .
C(27) Ru(1) P(2) C(14) -101.09(11) no . . .
C(27) Ru(1) P(2) C(23) 27.31(11) no . . .
C(27) Ru(1) P(2) C(25) 138.98(10) no . . .
P(2) Ru(1) C(28) C(27) 61.1(3) no . . .
P(2) Ru(1) C(28) C(29) -55.2(3) no . . .
P(2) Ru(1) C(28) C(33) -175.48(6) no . . .
C(28) Ru(1) P(2) C(14) -145.1(3) no . . .
C(28) Ru(1) P(2) C(23) -16.7(3) no . . .
C(28) Ru(1) P(2) C(25) 94.9(3) no . . .
P(2) Ru(1) C(29) C(28) 158.68(6) no . . .
P(2) Ru(1) C(29) C(30) 40.60(16) no . . .
P(2) Ru(1) C(29) C(34) -80.6(3) no . . .
C(29) Ru(1) P(2) C(14) 175.27(10) no . . .
C(29) Ru(1) P(2) C(23) -56.33(11) no . . .
C(29) Ru(1) P(2) C(25) 55.34(11) no . . .
P(2) Ru(1) C(30) C(29) -149.33(9) no . . .
P(2) Ru(1) C(30) C(31) 93.22(9) no . . .
P(2) Ru(1) C(30) C(35) -30.1(3) no . . .
C(30) Ru(1) P(2) C(14) -161.51(9) no . . .
C(30) Ru(1) P(2) C(23) -33.11(8) no . . .
C(30) Ru(1) P(2) C(25) 78.56(9) no . . .
P(2) Ru(1) C(31) C(27) 150.68(9) no . . .
P(2) Ru(1) C(31) C(30) -92.87(9) no . . .
P(2) Ru(1) C(31) C(36) 32.2(3) no . . .
C(31) Ru(1) P(2) C(14) -123.96(9) no . . .
C(31) Ru(1) P(2) C(23) 4.44(8) no . . .
C(31) Ru(1) P(2) C(25) 116.11(8) no . . .
C(27) Ru(1) C(28) C(27) 0.00(12) no . . .
C(27) Ru(1) C(28) C(29) -116.2(2) no . . .
C(27) Ru(1) C(28) C(33) 123.5(3) no . . .
C(28) Ru(1) C(27) C(28) 0.00(12) no . . .
C(28) Ru(1) C(27) C(31) 117.5(2) no . . .
C(28) Ru(1) C(27) C(32) -124.6(4) no . . .
C(27) Ru(1) C(29) C(28) 38.15(12) no . . .
C(27) Ru(1) C(29) C(30) -79.93(14) no . . .
C(27) Ru(1) C(29) C(34) 158.9(3) no . . .
C(29) Ru(1) C(27) C(28) -37.78(11) no . . .
C(29) Ru(1) C(27) C(31) 79.72(13) no . . .
C(29) Ru(1) C(27) C(32) -162.4(3) no . . .
C(27) Ru(1) C(30) C(29) 79.50(13) no . . .
C(27) Ru(1) C(30) C(31) -37.96(11) no . . .
C(27) Ru(1) C(30) C(35) -161.3(3) no . . .
C(30) Ru(1) C(27) C(28) -79.73(13) no . . .
C(30) Ru(1) C(27) C(31) 37.76(11) no . . .
C(30) Ru(1) C(27) C(32) 155.6(3) no . . .
C(27) Ru(1) C(31) C(27) 0.00(12) no . . .
C(27) Ru(1) C(31) C(30) 116.45(19) no . . .
C(27) Ru(1) C(31) C(36) -118.5(3) no . . .
C(31) Ru(1) C(27) C(28) -117.5(2) no . . .
C(31) Ru(1) C(27) C(31) 0.00(12) no . . .
C(31) Ru(1) C(27) C(32) 117.9(4) no . . .
C(28) Ru(1) C(29) C(28) 0.00(13) no . . .
C(28) Ru(1) C(29) C(30) -118.1(3) no . . .
C(28) Ru(1) C(29) C(34) 120.7(3) no . . .
C(29) Ru(1) C(28) C(27) 116.2(2) no . . .
C(29) Ru(1) C(28) C(29) 0.00(13) no . . .
C(29) Ru(1) C(28) C(33) -120.3(4) no . . .
C(28) Ru(1) C(30) C(29) 36.96(11) no . . .
C(28) Ru(1) C(30) C(31) -80.49(13) no . . .
C(28) Ru(1) C(30) C(35) 156.2(3) no . . .
C(30) Ru(1) C(28) C(27) 79.46(13) no . . .
C(30) Ru(1) C(28) C(29) -36.76(11) no . . .
C(30) Ru(1) C(28) C(33) -157.1(3) no . . .
C(28) Ru(1) C(31) C(27) -37.36(11) no . . .
C(28) Ru(1) C(31) C(30) 79.09(12) no . . .
C(28) Ru(1) C(31) C(36) -155.8(3) no . . .
C(31) Ru(1) C(28) C(27) 37.31(11) no . . .
C(31) Ru(1) C(28) C(29) -78.92(13) no . . .
C(31) Ru(1) C(28) C(33) 160.8(3) no . . .
C(29) Ru(1) C(30) C(29) 0.00(13) no . . .
C(29) Ru(1) C(30) C(31) -117.5(2) no . . .
C(29) Ru(1) C(30) C(35) 119.2(4) no . . .
C(30) Ru(1) C(29) C(28) 118.1(2) no . . .
C(30) Ru(1) C(29) C(30) 0.00(13) no . . .
C(30) Ru(1) C(29) C(34) -121.2(3) no . . .
C(29) Ru(1) C(31) C(27) -79.39(12) no . . .
C(29) Ru(1) C(31) C(30) 37.06(11) no . . .
C(29) Ru(1) C(31) C(36) 162.2(3) no . . .
C(31) Ru(1) C(29) C(28) 80.69(13) no . . .
C(31) Ru(1) C(29) C(30) -37.39(11) no . . .
C(31) Ru(1) C(29) C(34) -158.6(3) no . . .
C(30) Ru(1) C(31) C(27) -116.45(19) no . . .
C(30) Ru(1) C(31) C(30) 0.00(11) no . . .
C(30) Ru(1) C(31) C(36) 125.1(4) no . . .
C(31) Ru(1) C(30) C(29) 117.5(2) no . . .
C(31) Ru(1) C(30) C(31) 0.00(12) no . . .
C(31) Ru(1) C(30) C(35) -123.4(3) no . . .
Cl(2) Zr(1) C(1) P(1) 102.1(2) no . . .
Cl(2) Zr(1) C(1) C(2) -144.88(8) no . . .
Cl(2) Zr(1) C(1) C(5) -31.71(12) no . . .
Cl(2) Zr(1) C(2) C(1) 48.75(14) no . . .
Cl(2) Zr(1) C(2) C(3) -65.97(14) no . . .
Cl(2) Zr(1) C(2) C(6) 174.01(12) no . . .
Cl(2) Zr(1) C(3) C(2) 132.85(9) no . . .
Cl(2) Zr(1) C(3) C(4) 16.55(13) no . . .
Cl(2) Zr(1) C(3) C(7) -106.83(19) no . . .
Cl(2) Zr(1) C(4) C(3) -164.94(11) no . . .
Cl(2) Zr(1) C(4) C(5) 79.96(11) no . . .
Cl(2) Zr(1) C(4) C(8) -42.10(17) no . . .
Cl(2) Zr(1) C(5) C(1) 149.43(12) no . . .
Cl(2) Zr(1) C(5) C(4) -95.22(10) no . . .
Cl(2) Zr(1) C(5) C(9) 22.09(15) no . . .
Cl(2) Zr(1) C(14) P(2) -114.8(2) no . . .
Cl(2) Zr(1) C(14) C(15) 116.36(9) no . . .
Cl(2) Zr(1) C(14) C(18) 1.95(13) no . . .
Cl(2) Zr(1) C(15) C(14) -88.12(12) no . . .
Cl(2) Zr(1) C(15) C(16) 25.31(15) no . . .
Cl(2) Zr(1) C(15) C(19) 143.33(11) no . . .
Cl(2) Zr(1) C(16) C(15) -160.70(10) no . . .
Cl(2) Zr(1) C(16) C(17) -44.30(11) no . . .
Cl(2) Zr(1) C(16) C(20) 79.7(2) no . . .
Cl(2) Zr(1) C(17) C(16) 135.08(11) no . . .
Cl(2) Zr(1) C(17) C(18) -107.98(12) no . . .
Cl(2) Zr(1) C(17) C(21) 11.26(17) no . . .
Cl(2) Zr(1) C(18) C(14) -178.35(10) no . . .
Cl(2) Zr(1) C(18) C(17) 68.02(11) no . . .
Cl(2) Zr(1) C(18) C(22) -52.86(16) no . . .
Cl(3) Zr(1) C(1) P(1) -145.39(17) no . . .
Cl(3) Zr(1) C(1) C(2) -32.41(15) no . . .
Cl(3) Zr(1) C(1) C(5) 80.75(13) no . . .
Cl(3) Zr(1) C(2) C(1) 155.64(9) no . . .
Cl(3) Zr(1) C(2) C(3) 40.93(11) no . . .
Cl(3) Zr(1) C(2) C(6) -79.10(17) no . . .
Cl(3) Zr(1) C(3) C(2) -138.73(12) no . . .
Cl(3) Zr(1) C(3) C(4) 104.97(11) no . . .
Cl(3) Zr(1) C(3) C(7) -18.41(18) no . . .
Cl(3) Zr(1) C(4) C(3) -70.42(10) no . . .
Cl(3) Zr(1) C(4) C(5) 174.49(12) no . . .
Cl(3) Zr(1) C(4) C(8) 52.42(18) no . . .
Cl(3) Zr(1) C(5) C(1) -121.64(9) no . . .
Cl(3) Zr(1) C(5) C(4) -6.30(14) no . . .
Cl(3) Zr(1) C(5) C(9) 111.01(15) no . . .
Cl(3) Zr(1) C(14) P(2) 125.41(19) no . . .
Cl(3) Zr(1) C(14) C(15) -3.43(14) no . . .
Cl(3) Zr(1) C(14) C(18) -117.85(9) no . . .
Cl(3) Zr(1) C(15) C(14) 177.10(11) no . . .
Cl(3) Zr(1) C(15) C(16) -69.47(10) no . . .
Cl(3) Zr(1) C(15) C(19) 48.55(14) no . . .
Cl(3) Zr(1) C(16) C(15) 107.07(12) no . . .
Cl(3) Zr(1) C(16) C(17) -136.54(12) no . . .
Cl(3) Zr(1) C(16) C(20) -12.53(19) no . . .
Cl(3) Zr(1) C(17) C(16) 43.46(11) no . . .
Cl(3) Zr(1) C(17) C(18) 160.41(10) no . . .
Cl(3) Zr(1) C(17) C(21) -80.35(19) no . . .
Cl(3) Zr(1) C(18) C(14) 87.51(12) no . . .
Cl(3) Zr(1) C(18) C(17) -26.12(17) no . . .
Cl(3) Zr(1) C(18) C(22) -147.00(12) no . . .
C(1) Zr(1) C(2) C(1) 0.00(11) no . . .
C(1) Zr(1) C(2) C(3) -114.7(2) no . . .
C(1) Zr(1) C(2) C(6) 125.3(3) no . . .
C(2) Zr(1) C(1) P(1) -113.0(3) no . . .
C(2) Zr(1) C(1) C(2) 0.00(11) no . . .
C(2) Zr(1) C(1) C(5) 113.16(19) no . . .
C(1) Zr(1) C(3) C(2) 37.98(11) no . . .
C(1) Zr(1) C(3) C(4) -78.32(13) no . . .
C(1) Zr(1) C(3) C(7) 158.3(3) no . . .
C(3) Zr(1) C(1) P(1) -149.6(3) no . . .
C(3) Zr(1) C(1) C(2) -36.66(11) no . . .
C(3) Zr(1) C(1) C(5) 76.50(13) no . . .
C(1) Zr(1) C(4) C(3) 77.94(13) no . . .
C(1) Zr(1) C(4) C(5) -37.15(11) no . . .
C(1) Zr(1) C(4) C(8) -159.2(3) no . . .
C(4) Zr(1) C(1) P(1) 170.7(3) no . . .
C(4) Zr(1) C(1) C(2) -76.37(13) no . . .
C(4) Zr(1) C(1) C(5) 36.80(11) no . . .
C(1) Zr(1) C(5) C(1) 0.00(12) no . . .
C(1) Zr(1) C(5) C(4) 115.3(2) no . . .
C(1) Zr(1) C(5) C(9) -127.3(3) no . . .
C(5) Zr(1) C(1) P(1) 133.9(3) no . . .
C(5) Zr(1) C(1) C(2) -113.2(2) no . . .
C(5) Zr(1) C(1) C(5) 0.00(12) no . . .
C(1) Zr(1) C(14) P(2) -8.7(3) no . . .
C(1) Zr(1) C(14) C(15) -137.52(12) no . . .
C(1) Zr(1) C(14) C(18) 108.07(11) no . . .
C(14) Zr(1) C(1) P(1) -18.8(2) no . . .
C(14) Zr(1) C(1) C(2) 94.20(12) no . . .
C(14) Zr(1) C(1) C(5) -152.64(13) no . . .
C(1) Zr(1) C(15) C(14) 44.20(13) no . . .
C(1) Zr(1) C(15) C(16) 157.63(11) no . . .
C(1) Zr(1) C(15) C(19) -84.35(16) no . . .
C(15) Zr(1) C(1) P(1) -41.6(3) no . . .
C(15) Zr(1) C(1) C(2) 71.42(12) no . . .
C(15) Zr(1) C(1) C(5) -175.42(11) no . . .
C(1) Zr(1) C(16) C(15) -31.7(2) no . . .
C(1) Zr(1) C(16) C(17) 84.71(17) no . . .
C(1) Zr(1) C(16) C(20) -151.29(17) no . . .
C(16) Zr(1) C(1) P(1) -24.3(3) no . . .
C(16) Zr(1) C(1) C(2) 88.71(15) no . . .
C(16) Zr(1) C(1) C(5) -158.13(11) no . . .
C(1) Zr(1) C(17) C(16) -121.96(12) no . . .
C(1) Zr(1) C(17) C(18) -5.01(18) no . . .
C(1) Zr(1) C(17) C(21) 114.23(18) no . . .
C(17) Zr(1) C(1) P(1) 15.5(3) no . . .
C(17) Zr(1) C(1) C(2) 128.51(11) no . . .
C(17) Zr(1) C(1) C(5) -118.33(12) no . . .
C(1) Zr(1) C(18) C(14) -70.46(12) no . . .
C(1) Zr(1) C(18) C(17) 175.91(12) no . . .
C(1) Zr(1) C(18) C(22) 55.03(17) no . . .
C(18) Zr(1) C(1) P(1) 12.8(3) no . . .
C(18) Zr(1) C(1) C(2) 125.81(12) no . . .
C(18) Zr(1) C(1) C(5) -121.03(12) no . . .
C(2) Zr(1) C(3) C(2) 0.00(12) no . . .
C(2) Zr(1) C(3) C(4) -116.3(2) no . . .
C(2) Zr(1) C(3) C(7) 120.3(3) no . . .
C(3) Zr(1) C(2) C(1) 114.7(2) no . . .
C(3) Zr(1) C(2) C(3) 0.00(12) no . . .
C(3) Zr(1) C(2) C(6) -120.0(3) no . . .
C(2) Zr(1) C(4) C(3) 36.40(10) no . . .
C(2) Zr(1) C(4) C(5) -78.69(13) no . . .
C(2) Zr(1) C(4) C(8) 159.2(3) no . . .
C(4) Zr(1) C(2) C(1) 78.57(13) no . . .
C(4) Zr(1) C(2) C(3) -36.15(11) no . . .
C(4) Zr(1) C(2) C(6) -156.2(3) no . . .
C(2) Zr(1) C(5) C(1) -38.53(11) no . . .
C(2) Zr(1) C(5) C(4) 76.81(13) no . . .
C(2) Zr(1) C(5) C(9) -165.9(2) no . . .
C(5) Zr(1) C(2) C(1) 37.97(10) no . . .
C(5) Zr(1) C(2) C(3) -76.75(13) no . . .
C(5) Zr(1) C(2) C(6) 163.2(3) no . . .
C(2) Zr(1) C(14) P(2) 24.7(3) no . . .
C(2) Zr(1) C(14) C(15) -104.10(12) no . . .
C(2) Zr(1) C(14) C(18) 141.49(11) no . . .
C(14) Zr(1) C(2) C(1) -82.03(11) no . . .
C(14) Zr(1) C(2) C(3) 163.25(12) no . . .
C(14) Zr(1) C(2) C(6) 43.22(18) no . . .
C(2) Zr(1) C(15) C(14) 75.74(12) no . . .
C(2) Zr(1) C(15) C(16) -170.83(11) no . . .
C(2) Zr(1) C(15) C(19) -52.81(16) no . . .
C(15) Zr(1) C(2) C(1) -114.34(11) no . . .
C(15) Zr(1) C(2) C(3) 130.95(12) no . . .
C(15) Zr(1) C(2) C(6) 10.92(18) no . . .
C(2) Zr(1) C(16) C(15) 11.37(17) no . . .
C(2) Zr(1) C(16) C(17) 127.77(12) no . . .
C(2) Zr(1) C(16) C(20) -108.2(2) no . . .
C(16) Zr(1) C(2) C(1) -120.49(12) no . . .
C(16) Zr(1) C(2) C(3) 124.79(12) no . . .
C(16) Zr(1) C(2) C(6) 4.8(3) no . . .
C(2) Zr(1) C(17) C(16) -80.18(16) no . . .
C(2) Zr(1) C(17) C(18) 36.8(2) no . . .
C(2) Zr(1) C(17) C(21) 156.00(15) no . . .
C(17) Zr(1) C(2) C(1) -80.64(17) no . . .
C(17) Zr(1) C(2) C(3) 164.64(11) no . . .
C(17) Zr(1) C(2) C(6) 44.6(3) no . . .
C(2) Zr(1) C(18) C(14) -41.81(13) no . . .
C(2) Zr(1) C(18) C(17) -155.44(11) no . . .
C(2) Zr(1) C(18) C(22) 83.68(18) no . . .
C(18) Zr(1) C(2) C(1) -60.43(13) no . . .
C(18) Zr(1) C(2) C(3) -175.14(10) no . . .
C(18) Zr(1) C(2) C(6) 64.83(19) no . . .
C(3) Zr(1) C(4) C(3) 0.00(12) no . . .
C(3) Zr(1) C(4) C(5) -115.1(2) no . . .
C(3) Zr(1) C(4) C(8) 122.8(3) no . . .
C(4) Zr(1) C(3) C(2) 116.3(2) no . . .
C(4) Zr(1) C(3) C(4) 0.00(12) no . . .
C(4) Zr(1) C(3) C(7) -123.4(3) no . . .
C(3) Zr(1) C(5) C(1) -78.71(13) no . . .
C(3) Zr(1) C(5) C(4) 36.63(11) no . . .
C(3) Zr(1) C(5) C(9) 153.9(2) no . . .
C(5) Zr(1) C(3) C(2) 78.99(13) no . . .
C(5) Zr(1) C(3) C(4) -37.31(10) no . . .
C(5) Zr(1) C(3) C(7) -160.7(3) no . . .
C(3) Zr(1) C(14) P(2) 34.6(3) no . . .
C(3) Zr(1) C(14) C(15) -94.21(12) no . . .
C(3) Zr(1) C(14) C(18) 151.38(10) no . . .
C(14) Zr(1) C(3) C(2) -18.70(15) no . . .
C(14) Zr(1) C(3) C(4) -135.00(11) no . . .
C(14) Zr(1) C(3) C(7) 101.6(2) no . . .
C(3) Zr(1) C(15) C(14) 101.95(12) no . . .
C(3) Zr(1) C(15) C(16) -144.62(10) no . . .
C(3) Zr(1) C(15) C(19) -26.60(18) no . . .
C(15) Zr(1) C(3) C(2) -55.59(14) no . . .
C(15) Zr(1) C(3) C(4) -171.89(10) no . . .
C(15) Zr(1) C(3) C(7) 64.7(2) no . . .
C(3) Zr(1) C(16) C(15) 52.56(18) no . . .
C(3) Zr(1) C(16) C(17) 168.96(10) no . . .
C(3) Zr(1) C(16) C(20) -67.0(3) no . . .
C(16) Zr(1) C(3) C(2) -83.72(16) no . . .
C(16) Zr(1) C(3) C(4) 159.98(11) no . . .
C(16) Zr(1) C(3) C(7) 36.6(3) no . . .
C(3) Zr(1) C(18) C(14) -46.2(2) no . . .
C(3) Zr(1) C(18) C(17) -159.80(12) no . . .
C(3) Zr(1) C(18) C(22) 79.3(3) no . . .
C(18) Zr(1) C(3) C(2) 7.6(3) no . . .
C(18) Zr(1) C(3) C(4) -108.69(16) no . . .
C(18) Zr(1) C(3) C(7) 127.93(18) no . . .
C(4) Zr(1) C(5) C(1) -115.3(3) no . . .
C(4) Zr(1) C(5) C(4) 0.00(13) no . . .
C(4) Zr(1) C(5) C(9) 117.3(3) no . . .
C(5) Zr(1) C(4) C(3) 115.1(2) no . . .
C(5) Zr(1) C(4) C(5) 0.00(12) no . . .
C(5) Zr(1) C(4) C(8) -122.1(3) no . . .
C(4) Zr(1) C(14) P(2) 2.3(3) no . . .
C(4) Zr(1) C(14) C(15) -126.56(13) no . . .
C(4) Zr(1) C(14) C(18) 119.03(13) no . . .
C(14) Zr(1) C(4) C(3) 64.57(17) no . . .
C(14) Zr(1) C(4) C(5) -50.52(19) no . . .
C(14) Zr(1) C(4) C(8) -172.59(14) no . . .
C(4) Zr(1) C(15) C(14) 94.33(17) no . . .
C(4) Zr(1) C(15) C(16) -152.24(13) no . . .
C(4) Zr(1) C(15) C(19) -34.2(3) no . . .
C(15) Zr(1) C(4) C(3) 13.2(3) no . . .
C(15) Zr(1) C(4) C(5) -101.91(17) no . . .
C(15) Zr(1) C(4) C(8) 136.02(17) no . . .
C(4) Zr(1) C(17) C(16) 155.8(2) no . . .
C(4) Zr(1) C(17) C(18) -87.3(3) no . . .
C(4) Zr(1) C(17) C(21) 32.0(4) no . . .
C(17) Zr(1) C(4) C(3) 174.76(19) no . . .
C(17) Zr(1) C(4) C(5) 59.7(3) no . . .
C(17) Zr(1) C(4) C(8) -62.4(4) no . . .
C(4) Zr(1) C(18) C(14) -100.00(16) no . . .
C(4) Zr(1) C(18) C(17) 146.36(13) no . . .
C(4) Zr(1) C(18) C(22) 25.5(3) no . . .
C(18) Zr(1) C(4) C(3) 115.19(16) no . . .
C(18) Zr(1) C(4) C(5) 0.1(3) no . . .
C(18) Zr(1) C(4) C(8) -121.97(18) no . . .
C(5) Zr(1) C(14) P(2) -24.2(3) no . . .
C(5) Zr(1) C(14) C(15) -153.05(11) no . . .
C(5) Zr(1) C(14) C(18) 92.53(12) no . . .
C(14) Zr(1) C(5) C(1) 29.18(15) no . . .
C(14) Zr(1) C(5) C(4) 144.53(11) no . . .
C(14) Zr(1) C(5) C(9) -98.16(17) no . . .
C(5) Zr(1) C(15) C(14) 40.4(2) no . . .
C(5) Zr(1) C(15) C(16) 153.81(11) no . . .
C(5) Zr(1) C(15) C(19) -88.17(19) no . . .
C(15) Zr(1) C(5) C(1) 6.7(2) no . . .
C(15) Zr(1) C(5) C(4) 122.09(13) no . . .
C(15) Zr(1) C(5) C(9) -120.60(17) no . . .
C(5) Zr(1) C(17) C(16) -163.77(10) no . . .
C(5) Zr(1) C(17) C(18) -46.83(18) no . . .
C(5) Zr(1) C(17) C(21) 72.4(3) no . . .
C(17) Zr(1) C(5) C(1) 89.20(15) no . . .
C(17) Zr(1) C(5) C(4) -155.46(10) no . . .
C(17) Zr(1) C(5) C(9) -38.1(3) no . . .
C(5) Zr(1) C(18) C(14) -99.95(12) no . . .
C(5) Zr(1) C(18) C(17) 146.42(11) no . . .
C(5) Zr(1) C(18) C(22) 25.54(19) no . . .
C(18) Zr(1) C(5) C(1) 64.72(14) no . . .
C(18) Zr(1) C(5) C(4) -179.94(11) no . . .
C(18) Zr(1) C(5) C(9) -62.63(18) no . . .
C(14) Zr(1) C(15) C(14) 0.00(12) no . . .
C(14) Zr(1) C(15) C(16) 113.4(2) no . . .
C(14) Zr(1) C(15) C(19) -128.6(3) no . . .
C(15) Zr(1) C(14) P(2) 128.8(3) no . . .
C(15) Zr(1) C(14) C(15) 0.00(12) no . . .
C(15) Zr(1) C(14) C(18) -114.41(19) no . . .
C(14) Zr(1) C(16) C(15) -38.39(11) no . . .
C(14) Zr(1) C(16) C(17) 78.01(13) no . . .
C(14) Zr(1) C(16) C(20) -158.0(3) no . . .
C(16) Zr(1) C(14) P(2) 166.6(3) no . . .
C(16) Zr(1) C(14) C(15) 37.79(11) no . . .
C(16) Zr(1) C(14) C(18) -76.62(13) no . . .
C(14) Zr(1) C(17) C(16) -78.48(13) no . . .
C(14) Zr(1) C(17) C(18) 38.46(11) no . . .
C(14) Zr(1) C(17) C(21) 157.7(3) no . . .
C(17) Zr(1) C(14) P(2) -154.2(3) no . . .
C(17) Zr(1) C(14) C(15) 77.01(13) no . . .
C(17) Zr(1) C(14) C(18) -37.41(10) no . . .
C(14) Zr(1) C(18) C(14) 0.00(11) no . . .
C(14) Zr(1) C(18) C(17) -113.6(2) no . . .
C(14) Zr(1) C(18) C(22) 125.5(3) no . . .
C(18) Zr(1) C(14) P(2) -116.7(3) no . . .
C(18) Zr(1) C(14) C(15) 114.41(19) no . . .
C(18) Zr(1) C(14) C(18) 0.00(11) no . . .
C(15) Zr(1) C(16) C(15) 0.00(12) no . . .
C(15) Zr(1) C(16) C(17) 116.4(2) no . . .
C(15) Zr(1) C(16) C(20) -119.6(3) no . . .
C(16) Zr(1) C(15) C(14) -113.4(2) no . . .
C(16) Zr(1) C(15) C(16) 0.00(13) no . . .
C(16) Zr(1) C(15) C(19) 118.0(3) no . . .
C(15) Zr(1) C(17) C(16) -36.96(10) no . . .
C(15) Zr(1) C(17) C(18) 79.98(13) no . . .
C(15) Zr(1) C(17) C(21) -160.8(3) no . . .
C(17) Zr(1) C(15) C(14) -77.91(13) no . . .
C(17) Zr(1) C(15) C(16) 35.52(10) no . . .
C(17) Zr(1) C(15) C(19) 153.5(2) no . . .
C(15) Zr(1) C(18) C(14) 37.62(10) no . . .
C(15) Zr(1) C(18) C(17) -76.02(13) no . . .
C(15) Zr(1) C(18) C(22) 163.1(3) no . . .
C(18) Zr(1) C(15) C(14) -37.69(11) no . . .
C(18) Zr(1) C(15) C(16) 75.74(13) no . . .
C(18) Zr(1) C(15) C(19) -166.2(2) no . . .
C(16) Zr(1) C(17) C(16) 0.00(12) no . . .
C(16) Zr(1) C(17) C(18) 116.9(2) no . . .
C(16) Zr(1) C(17) C(21) -123.8(3) no . . .
C(17) Zr(1) C(16) C(15) -116.4(2) no . . .
C(17) Zr(1) C(16) C(17) 0.00(12) no . . .
C(17) Zr(1) C(16) C(20) 124.0(3) no . . .
C(16) Zr(1) C(18) C(14) 78.26(13) no . . .
C(16) Zr(1) C(18) C(17) -35.37(11) no . . .
C(16) Zr(1) C(18) C(22) -156.2(3) no . . .
C(18) Zr(1) C(16) C(15) -79.97(13) no . . .
C(18) Zr(1) C(16) C(17) 36.43(11) no . . .
C(18) Zr(1) C(16) C(20) 160.4(3) no . . .
C(17) Zr(1) C(18) C(14) 113.6(2) no . . .
C(17) Zr(1) C(18) C(17) 0.00(13) no . . .
C(17) Zr(1) C(18) C(22) -120.9(3) no . . .
C(18) Zr(1) C(17) C(16) -116.9(3) no . . .
C(18) Zr(1) C(17) C(18) 0.00(13) no . . .
C(18) Zr(1) C(17) C(21) 119.2(3) no . . .
Ru(1) P(1) C(1) Zr(1) 39.6(3) no . . .
Ru(1) P(1) C(1) C(2) -56.8(2) no . . .
Ru(1) P(1) C(1) C(5) 155.14(16) no . . .
Ru(1) P(1) C(10) C(11) -175.31(13) no . . .
Ru(1) P(1) C(12) C(13) 60.39(18) no . . .
C(1) P(1) C(10) C(11) 52.46(19) no . . .
C(10) P(1) C(1) Zr(1) 163.5(3) no . . .
C(10) P(1) C(1) C(2) 67.10(19) no . . .
C(10) P(1) C(1) C(5) -81.0(3) no . . .
C(1) P(1) C(12) C(13) -159.12(16) no . . .
C(12) P(1) C(1) Zr(1) -95.2(3) no . . .
C(12) P(1) C(1) C(2) 168.35(17) no . . .
C(12) P(1) C(1) C(5) 20.3(3) no . . .
C(10) P(1) C(12) C(13) -61.50(18) no . . .
C(12) P(1) C(10) C(11) -52.8(2) no . . .
Ru(1) P(2) C(14) Zr(1) 12.8(3) no . . .
Ru(1) P(2) C(14) C(15) 122.86(18) no . . .
Ru(1) P(2) C(14) C(18) -86.4(2) no . . .
Ru(1) P(2) C(23) C(24) 161.91(13) no . . .
Ru(1) P(2) C(25) C(26) -57.21(19) no . . .
C(14) P(2) C(23) C(24) -56.8(2) no . . .
C(23) P(2) C(14) Zr(1) -120.2(3) no . . .
C(23) P(2) C(14) C(15) -10.1(3) no . . .
C(23) P(2) C(14) C(18) 140.65(19) no . . .
C(14) P(2) C(25) C(26) 165.78(18) no . . .
C(25) P(2) C(14) Zr(1) 140.3(3) no . . .
C(25) P(2) C(14) C(15) -109.7(3) no . . .
C(25) P(2) C(14) C(18) 41.1(2) no . . .
C(23) P(2) C(25) C(26) 63.53(19) no . . .
C(25) P(2) C(23) C(24) 40.8(2) no . . .
Zr(1) C(1) C(2) Zr(1) 0.0 no . . .
Zr(1) C(1) C(2) C(3) 68.44(16) no . . .
Zr(1) C(1) C(2) C(6) -122.7(3) no . . .
Zr(1) C(1) C(5) Zr(1) 0.0 no . . .
Zr(1) C(1) C(5) C(4) -66.10(15) no . . .
Zr(1) C(1) C(5) C(9) 117.4(3) no . . .
P(1) C(1) C(2) Zr(1) 137.83(18) no . . .
P(1) C(1) C(2) C(3) -153.73(16) no . . .
P(1) C(1) C(2) C(6) 15.1(4) no . . .
P(1) C(1) C(5) Zr(1) -142.6(3) no . . .
P(1) C(1) C(5) C(4) 151.29(19) no . . .
P(1) C(1) C(5) C(9) -25.2(5) no . . .
C(2) C(1) C(5) Zr(1) 66.67(18) no . . .
C(2) C(1) C(5) C(4) 0.6(3) no . . .
C(2) C(1) C(5) C(9) -175.9(3) no . . .
C(5) C(1) C(2) Zr(1) -67.22(18) no . . .
C(5) C(1) C(2) C(3) 1.2(3) no . . .
C(5) C(1) C(2) C(6) 170.1(3) no . . .
Zr(1) C(2) C(3) Zr(1) 0.0 no . . .
Zr(1) C(2) C(3) C(4) 64.09(16) no . . .
Zr(1) C(2) C(3) C(7) -122.1(3) no . . .
C(1) C(2) C(3) Zr(1) -66.64(19) no . . .
C(1) C(2) C(3) C(4) -2.6(3) no . . .
C(1) C(2) C(3) C(7) 171.3(3) no . . .
C(6) C(2) C(3) Zr(1) 123.7(3) no . . .
C(6) C(2) C(3) C(4) -172.2(3) no . . .
C(6) C(2) C(3) C(7) 1.7(4) no . . .
Zr(1) C(3) C(4) Zr(1) 0.0 no . . .
Zr(1) C(3) C(4) C(5) 66.39(16) no . . .
Zr(1) C(3) C(4) C(8) -116.3(3) no . . .
C(2) C(3) C(4) Zr(1) -63.5(2) no . . .
C(2) C(3) C(4) C(5) 2.9(3) no . . .
C(2) C(3) C(4) C(8) -179.8(3) no . . .
C(7) C(3) C(4) Zr(1) 122.8(3) no . . .
C(7) C(3) C(4) C(5) -170.8(3) no . . .
C(7) C(3) C(4) C(8) 6.5(5) no . . .
Zr(1) C(4) C(5) Zr(1) 0.0 no . . .
Zr(1) C(4) C(5) C(1) 65.46(15) no . . .
Zr(1) C(4) C(5) C(9) -117.7(2) no . . .
C(3) C(4) C(5) Zr(1) -67.6(2) no . . .
C(3) C(4) C(5) C(1) -2.2(3) no . . .
C(3) C(4) C(5) C(9) 174.7(2) no . . .
C(8) C(4) C(5) Zr(1) 115.1(3) no . . .
C(8) C(4) C(5) C(1) -179.5(3) no . . .
C(8) C(4) C(5) C(9) -2.6(4) no . . .
Zr(1) C(14) C(15) Zr(1) 0.0 no . . .
Zr(1) C(14) C(15) C(16) -69.71(15) no . . .
Zr(1) C(14) C(15) C(19) 111.4(3) no . . .
Zr(1) C(14) C(18) Zr(1) 0.0 no . . .
Zr(1) C(14) C(18) C(17) 70.40(15) no . . .
Zr(1) C(14) C(18) C(22) -112.0(3) no . . .
P(2) C(14) C(15) Zr(1) -141.3(3) no . . .
P(2) C(14) C(15) C(16) 148.95(19) no . . .
P(2) C(14) C(15) C(19) -29.9(4) no . . .
P(2) C(14) C(18) Zr(1) 138.93(19) no . . .
P(2) C(14) C(18) C(17) -150.68(16) no . . .
P(2) C(14) C(18) C(22) 26.9(4) no . . .
C(15) C(14) C(18) Zr(1) -64.78(18) no . . .
C(15) C(14) C(18) C(17) 5.6(3) no . . .
C(15) C(14) C(18) C(22) -176.8(3) no . . .
C(18) C(14) C(15) Zr(1) 64.64(18) no . . .
C(18) C(14) C(15) C(16) -5.1(3) no . . .
C(18) C(14) C(15) C(19) 176.1(3) no . . .
Zr(1) C(15) C(16) Zr(1) 0.0 no . . .
Zr(1) C(15) C(16) C(17) -65.55(17) no . . .
Zr(1) C(15) C(16) C(20) 120.9(3) no . . .
C(14) C(15) C(16) Zr(1) 68.21(19) no . . .
C(14) C(15) C(16) C(17) 2.7(3) no . . .
C(14) C(15) C(16) C(20) -170.9(3) no . . .
C(19) C(15) C(16) Zr(1) -112.8(3) no . . .
C(19) C(15) C(16) C(17) -178.3(3) no . . .
C(19) C(15) C(16) C(20) 8.1(4) no . . .
Zr(1) C(16) C(17) Zr(1) 0.0 no . . .
Zr(1) C(16) C(17) C(18) -62.14(16) no . . .
Zr(1) C(16) C(17) C(21) 122.9(3) no . . .
C(15) C(16) C(17) Zr(1) 63.0(2) no . . .
C(15) C(16) C(17) C(18) 0.9(3) no . . .
C(15) C(16) C(17) C(21) -174.1(3) no . . .
C(20) C(16) C(17) Zr(1) -123.6(3) no . . .
C(20) C(16) C(17) C(18) 174.3(3) no . . .
C(20) C(16) C(17) C(21) -0.7(5) no . . .
Zr(1) C(17) C(18) Zr(1) 0.0 no . . .
Zr(1) C(17) C(18) C(14) -68.50(15) no . . .
Zr(1) C(17) C(18) C(22) 113.7(3) no . . .
C(16) C(17) C(18) Zr(1) 64.4(2) no . . .
C(16) C(17) C(18) C(14) -4.1(3) no . . .
C(16) C(17) C(18) C(22) 178.2(3) no . . .
C(21) C(17) C(18) Zr(1) -120.5(3) no . . .
C(21) C(17) C(18) C(14) 171.0(3) no . . .
C(21) C(17) C(18) C(22) -6.7(5) no . . .
Ru(1) C(27) C(28) Ru(1) 0.0 no . . .
Ru(1) C(27) C(28) C(29) 63.31(15) no . . .
Ru(1) C(27) C(28) C(33) -131.9(3) no . . .
Ru(1) C(27) C(31) Ru(1) 0.0 no . . .
Ru(1) C(27) C(31) C(30) -64.27(16) no . . .
Ru(1) C(27) C(31) C(36) 133.0(3) no . . .
C(28) C(27) C(31) Ru(1) 62.34(19) no . . .
C(28) C(27) C(31) C(30) -1.9(3) no . . .
C(28) C(27) C(31) C(36) -164.7(2) no . . .
C(31) C(27) C(28) Ru(1) -62.09(19) no . . .
C(31) C(27) C(28) C(29) 1.2(3) no . . .
C(31) C(27) C(28) C(33) 166.0(3) no . . .
C(32) C(27) C(28) Ru(1) 135.5(3) no . . .
C(32) C(27) C(28) C(29) -161.2(3) no . . .
C(32) C(27) C(28) C(33) 3.6(5) no . . .
C(32) C(27) C(31) Ru(1) -134.4(3) no . . .
C(32) C(27) C(31) C(30) 161.4(3) no . . .
C(32) C(27) C(31) C(36) -1.4(4) no . . .
Ru(1) C(28) C(29) Ru(1) 0.0 no . . .
Ru(1) C(28) C(29) C(30) 62.71(16) no . . .
Ru(1) C(28) C(29) C(34) -123.3(3) no . . .
C(27) C(28) C(29) Ru(1) -62.77(19) no . . .
C(27) C(28) C(29) C(30) -0.1(3) no . . .
C(27) C(28) C(29) C(34) 173.9(3) no . . .
C(33) C(28) C(29) Ru(1) 132.0(3) no . . .
C(33) C(28) C(29) C(30) -165.3(3) no . . .
C(33) C(28) C(29) C(34) 8.7(5) no . . .
Ru(1) C(29) C(30) Ru(1) 0.0 no . . .
Ru(1) C(29) C(30) C(31) 60.84(15) no . . .
Ru(1) C(29) C(30) C(35) -135.2(3) no . . .
C(28) C(29) C(30) Ru(1) -62.0(2) no . . .
C(28) C(29) C(30) C(31) -1.1(3) no . . .
C(28) C(29) C(30) C(35) 162.8(3) no . . .
C(34) C(29) C(30) Ru(1) 124.0(3) no . . .
C(34) C(29) C(30) C(31) -175.1(3) no . . .
C(34) C(29) C(30) C(35) -11.2(5) no . . .
Ru(1) C(30) C(31) Ru(1) 0.0 no . . .
Ru(1) C(30) C(31) C(27) 63.37(15) no . . .
Ru(1) C(30) C(31) C(36) -134.7(3) no . . .
C(29) C(30) C(31) Ru(1) -61.50(19) no . . .
C(29) C(30) C(31) C(27) 1.9(3) no . . .
C(29) C(30) C(31) C(36) 163.8(3) no . . .
C(35) C(30) C(31) Ru(1) 135.3(3) no . . .
C(35) C(30) C(31) C(27) -161.3(3) no . . .
C(35) C(30) C(31) C(36) 0.7(5) no . . .
C(38) C(37) C(39) C(38) -0.0(6) no . 3_665 3_665
C(39) C(37) C(38) C(39) 0.0(7) no 3_665 . .
C(37) C(38) C(39) C(37) -0.0(7) no . . 3_665
C(41) C(40) C(45) C(44) 10.3(18) no . . .
C(41) C(40) C(45) C(46) -16.4(11) no . . 3_666
C(41) C(40) C(45) C(47) 121.0(17) no . . 3_666
C(45) C(40) C(41) C(42) -10.2(17) no . . .
C(45) C(40) C(41) C(46) 15.8(10) no . . 3_666
C(45) C(40) C(41) C(51) -25.0(13) no . . 3_666
C(41) C(40) C(46) C(41) 0.0(6) no . 3_666 .
C(41) C(40) C(46) C(42) 23.5(11) no . 3_666 .
C(41) C(40) C(46) C(43) 76(3) no . 3_666 .
C(41) C(40) C(46) C(44) 141.3(15) no . 3_666 .
C(41) C(40) C(46) C(45) 165.0(11) no . 3_666 .
C(41) C(40) C(46) C(51) 60.7(12) no . 3_666 3_666
C(46) C(40) C(41) C(42) -26.0(12) no 3_666 . .
C(46) C(40) C(41) C(46) 0.0(9) no 3_666 . 3_666
C(46) C(40) C(41) C(51) -40.7(10) no 3_666 . 3_666
C(41) C(40) C(47) C(41) 0.0(6) no . 3_666 .
C(41) C(40) C(47) C(45) -128.1(16) no . 3_666 .
C(41) C(40) C(47) C(46) -77(3) no . 3_666 3_666
C(41) C(40) C(47) C(48) -27(5) no . 3_666 3_666
C(47) C(40) C(41) C(42) 99(3) no 3_666 . .
C(47) C(40) C(41) C(46) 125(3) no 3_666 . 3_666
C(47) C(40) C(41) C(51) 84(3) no 3_666 . 3_666
C(41) C(40) C(48) C(49) -46.2(10) no . 3_666 3_666
C(48) C(40) C(41) C(42) 87.9(10) no 3_666 . .
C(48) C(40) C(41) C(46) 113.9(7) no 3_666 . 3_666
C(48) C(40) C(41) C(51) 73.2(7) no 3_666 . 3_666
C(45) C(40) C(46) C(41) -165.0(11) no . 3_666 .
C(45) C(40) C(46) C(42) -141.5(16) no . 3_666 .
C(45) C(40) C(46) C(43) -89(3) no . 3_666 .
C(45) C(40) C(46) C(44) -23.7(10) no . 3_666 .
C(45) C(40) C(46) C(45) 0.0(6) no . 3_666 .
C(45) C(40) C(46) C(51) -104.3(14) no . 3_666 3_666
C(46) C(40) C(45) C(44) 26.6(13) no 3_666 . .
C(46) C(40) C(45) C(46) 0.0(9) no 3_666 . 3_666
C(46) C(40) C(45) C(47) 137.4(15) no 3_666 . 3_666
C(45) C(40) C(47) C(41) 128.1(16) no . 3_666 .
C(45) C(40) C(47) C(45) 0.0(5) no . 3_666 .
C(45) C(40) C(47) C(46) 50.8(19) no . 3_666 3_666
C(45) C(40) C(47) C(48) 101(4) no . 3_666 3_666
C(47) C(40) C(45) C(44) -111(2) no 3_666 . .
C(47) C(40) C(45) C(46) -137(2) no 3_666 . 3_666
C(47) C(40) C(45) C(47) 0.0(17) no 3_666 . 3_666
C(45) C(40) C(48) C(49) 78.0(10) no . 3_666 3_666
C(48) C(40) C(45) C(44) -86.7(11) no 3_666 . .
C(48) C(40) C(45) C(46) -113.3(7) no 3_666 . 3_666
C(48) C(40) C(45) C(47) 24.1(8) no 3_666 . 3_666
C(46) C(40) C(47) C(41) 77(3) no 3_666 3_666 .
C(46) C(40) C(47) C(45) -51(2) no 3_666 3_666 .
C(46) C(40) C(47) C(46) 0.0(10) no 3_666 3_666 3_666
C(46) C(40) C(47) C(48) 50(6) no 3_666 3_666 3_666
C(47) C(40) C(46) C(41) -102(3) no 3_666 3_666 .
C(47) C(40) C(46) C(42) -79(3) no 3_666 3_666 .
C(47) C(40) C(46) C(43) -26(4) no 3_666 3_666 .
C(47) C(40) C(46) C(44) 39(4) no 3_666 3_666 .
C(47) C(40) C(46) C(45) 63(3) no 3_666 3_666 .
C(47) C(40) C(46) C(51) -42(4) no 3_666 3_666 3_666
C(46) C(40) C(48) C(49) 17.6(14) no 3_666 3_666 3_666
C(48) C(40) C(46) C(41) -82.1(9) no 3_666 3_666 .
C(48) C(40) C(46) C(42) -58.6(15) no 3_666 3_666 .
C(48) C(40) C(46) C(43) -6(3) no 3_666 3_666 .
C(48) C(40) C(46) C(44) 59.2(15) no 3_666 3_666 .
C(48) C(40) C(46) C(45) 82.9(9) no 3_666 3_666 .
C(48) C(40) C(46) C(51) -21.4(16) no 3_666 3_666 3_666
C(47) C(40) C(48) C(49) 158(5) no 3_666 3_666 3_666
C(48) C(40) C(47) C(41) 27(6) no 3_666 3_666 .
C(48) C(40) C(47) C(45) -101(4) no 3_666 3_666 .
C(48) C(40) C(47) C(46) -50(6) no 3_666 3_666 3_666
C(48) C(40) C(47) C(48) 0.0(9) no 3_666 3_666 3_666
C(40) C(41) C(42) C(43) 7.9(16) no . . .
C(40) C(41) C(42) C(46) 22.1(8) no . . 3_666
C(40) C(41) C(42) C(50) -67.2(11) no . . 3_666
C(40) C(41) C(42) C(51) -33.2(15) no . . 3_666
C(40) C(41) C(46) C(40) 0.0(6) no . 3_666 .
C(40) C(41) C(46) C(42) -155.1(11) no . 3_666 .
C(40) C(41) C(46) C(43) -144.4(14) no . 3_666 .
C(40) C(41) C(46) C(44) -98(3) no . 3_666 .
C(40) C(41) C(46) C(45) -14.4(11) no . 3_666 .
C(40) C(41) C(46) C(47) -16.3(6) no . 3_666 3_666
C(40) C(41) C(46) C(51) -127.3(11) no . 3_666 3_666
C(40) C(41) C(51) C(42) 150.7(15) no . 3_666 .
C(40) C(41) C(51) C(43) 74.9(18) no . 3_666 .
C(40) C(41) C(51) C(44) 26.1(11) no . 3_666 .
C(40) C(41) C(51) C(46) 39.5(7) no . 3_666 3_666
C(40) C(41) C(51) C(50) -90.8(13) no . 3_666 3_666
C(42) C(41) C(46) C(40) 155.1(11) no . 3_666 .
C(42) C(41) C(46) C(42) 0.0(6) no . 3_666 .
C(42) C(41) C(46) C(43) 10.7(9) no . 3_666 .
C(42) C(41) C(46) C(44) 57(3) no . 3_666 .
C(42) C(41) C(46) C(45) 140.7(16) no . 3_666 .
C(42) C(41) C(46) C(47) 138.9(9) no . 3_666 3_666
C(42) C(41) C(46) C(51) 27.8(7) no . 3_666 3_666
C(46) C(41) C(42) C(43) -14.3(12) no 3_666 . .
C(46) C(41) C(42) C(46) 0.0(8) no 3_666 . 3_666
C(46) C(41) C(42) C(50) -89.4(10) no 3_666 . 3_666
C(46) C(41) C(42) C(51) -55.3(12) no 3_666 . 3_666
C(42) C(41) C(47) C(40) -91(2) no . 3_666 .
C(42) C(41) C(47) C(45) -45.4(14) no . 3_666 .
C(42) C(41) C(47) C(46) -43.9(10) no . 3_666 3_666
C(42) C(41) C(47) C(48) 74.2(14) no . 3_666 3_666
C(47) C(41) C(42) C(43) 28.0(16) no 3_666 . .
C(47) C(41) C(42) C(46) 42.3(10) no 3_666 . 3_666
C(47) C(41) C(42) C(50) -47.1(12) no 3_666 . 3_666
C(47) C(41) C(42) C(51) -13.0(15) no 3_666 . 3_666
C(42) C(41) C(51) C(42) 0.0(10) no . 3_666 .
C(42) C(41) C(51) C(43) -76(3) no . 3_666 .
C(42) C(41) C(51) C(44) -125(2) no . 3_666 .
C(42) C(41) C(51) C(46) -111.2(18) no . 3_666 3_666
C(42) C(41) C(51) C(50) 118(2) no . 3_666 3_666
C(51) C(41) C(42) C(43) 41.0(15) no 3_666 . .
C(51) C(41) C(42) C(46) 55.3(16) no 3_666 . 3_666
C(51) C(41) C(42) C(50) -34.1(15) no 3_666 . 3_666
C(51) C(41) C(42) C(51) 0.0(13) no 3_666 . 3_666
C(46) C(41) C(47) C(40) -46.8(19) no 3_666 3_666 .
C(46) C(41) C(47) C(45) -1.5(10) no 3_666 3_666 .
C(46) C(41) C(47) C(46) -0.0(8) no 3_666 3_666 3_666
C(46) C(41) C(47) C(48) 118.1(13) no 3_666 3_666 3_666
C(47) C(41) C(46) C(40) 16.3(7) no 3_666 3_666 .
C(47) C(41) C(46) C(42) -138.9(10) no 3_666 3_666 .
C(47) C(41) C(46) C(43) -128.2(13) no 3_666 3_666 .
C(47) C(41) C(46) C(44) -81(3) no 3_666 3_666 .
C(47) C(41) C(46) C(45) 1.9(12) no 3_666 3_666 .
C(47) C(41) C(46) C(47) -0.0(7) no 3_666 3_666 3_666
C(47) C(41) C(46) C(51) -111.0(10) no 3_666 3_666 3_666
C(46) C(41) C(51) C(42) 111.2(18) no 3_666 3_666 .
C(46) C(41) C(51) C(43) 35.3(17) no 3_666 3_666 .
C(46) C(41) C(51) C(44) -13.5(11) no 3_666 3_666 .
C(46) C(41) C(51) C(46) 0.0(9) no 3_666 3_666 3_666
C(46) C(41) C(51) C(50) -130.4(17) no 3_666 3_666 3_666
C(51) C(41) C(46) C(40) 127.3(13) no 3_666 3_666 .
C(51) C(41) C(46) C(42) -27.8(9) no 3_666 3_666 .
C(51) C(41) C(46) C(43) -17.1(9) no 3_666 3_666 .
C(51) C(41) C(46) C(44) 30(2) no 3_666 3_666 .
C(51) C(41) C(46) C(45) 112.9(17) no 3_666 3_666 .
C(51) C(41) C(46) C(47) 111.0(11) no 3_666 3_666 3_666
C(51) C(41) C(46) C(51) 0.0(8) no 3_666 3_666 3_666
C(47) C(41) C(51) C(42) 168.5(15) no 3_666 3_666 .
C(47) C(41) C(51) C(43) 92.7(18) no 3_666 3_666 .
C(47) C(41) C(51) C(44) 43.9(11) no 3_666 3_666 .
C(47) C(41) C(51) C(46) 57.3(9) no 3_666 3_666 3_666
C(47) C(41) C(51) C(50) -73.0(13) no 3_666 3_666 3_666
C(51) C(41) C(47) C(40) -97(2) no 3_666 3_666 .
C(51) C(41) C(47) C(45) -51.4(11) no 3_666 3_666 .
C(51) C(41) C(47) C(46) -49.9(8) no 3_666 3_666 3_666
C(51) C(41) C(47) C(48) 68.2(12) no 3_666 3_666 3_666
C(41) C(42) C(43) C(44) -6.3(17) no . . .
C(41) C(42) C(43) C(46) 12.6(9) no . . 3_666
C(41) C(42) C(43) C(50) -87.4(11) no . . 3_666
C(41) C(42) C(43) C(51) -79.4(12) no . . 3_666
C(41) C(42) C(46) C(40) -24.5(11) no . 3_666 .
C(41) C(42) C(46) C(41) 0.0(6) no . 3_666 .
C(41) C(42) C(46) C(43) -166.0(12) no . 3_666 .
C(41) C(42) C(46) C(44) -151.2(14) no . 3_666 .
C(41) C(42) C(46) C(45) -95(3) no . 3_666 .
C(41) C(42) C(46) C(47) -40.6(10) no . 3_666 3_666
C(41) C(42) C(46) C(51) -123.2(12) no . 3_666 3_666
C(41) C(42) C(50) C(43) 116.8(9) no . 3_666 .
C(41) C(42) C(50) C(49) -0.5(13) no . 3_666 3_666
C(41) C(42) C(50) C(51) 107.7(13) no . 3_666 3_666
C(41) C(42) C(51) C(41) 0.0(5) no . 3_666 .
C(41) C(42) C(51) C(43) 115.6(16) no . 3_666 .
C(41) C(42) C(51) C(44) 70(2) no . 3_666 .
C(41) C(42) C(51) C(46) 43.7(10) no . 3_666 3_666
C(41) C(42) C(51) C(50) -78(2) no . 3_666 3_666
C(43) C(42) C(46) C(40) 141.5(16) no . 3_666 .
C(43) C(42) C(46) C(41) 166.0(12) no . 3_666 .
C(43) C(42) C(46) C(43) 0.0(6) no . 3_666 .
C(43) C(42) C(46) C(44) 14.8(9) no . 3_666 .
C(43) C(42) C(46) C(45) 71(3) no . 3_666 .
C(43) C(42) C(46) C(47) 125.4(13) no . 3_666 3_666
C(43) C(42) C(46) C(51) 42.8(8) no . 3_666 3_666
C(46) C(42) C(43) C(44) -18.8(11) no 3_666 . .
C(46) C(42) C(43) C(46) 0.0(7) no 3_666 . 3_666
C(46) C(42) C(43) C(50) -99.9(9) no 3_666 . 3_666
C(46) C(42) C(43) C(51) -92.0(11) no 3_666 . 3_666
C(43) C(42) C(50) C(43) -0.0(5) no . 3_666 .
C(43) C(42) C(50) C(49) -117.2(12) no . 3_666 3_666
C(43) C(42) C(50) C(51) -9.0(8) no . 3_666 3_666
C(50) C(42) C(43) C(44) 81.1(11) no 3_666 . .
C(50) C(42) C(43) C(46) 99.9(7) no 3_666 . 3_666
C(50) C(42) C(43) C(50) -0.0(5) no 3_666 . 3_666
C(50) C(42) C(43) C(51) 8.0(7) no 3_666 . 3_666
C(43) C(42) C(51) C(41) -115.6(16) no . 3_666 .
C(43) C(42) C(51) C(43) 0.0(7) no . 3_666 .
C(43) C(42) C(51) C(44) -45.5(14) no . 3_666 .
C(43) C(42) C(51) C(46) -71.9(15) no . 3_666 3_666
C(43) C(42) C(51) C(50) 166(4) no . 3_666 3_666
C(51) C(42) C(43) C(44) 73(3) no 3_666 . .
C(51) C(42) C(43) C(46) 92(2) no 3_666 . 3_666
C(51) C(42) C(43) C(50) -8.0(19) no 3_666 . 3_666
C(51) C(42) C(43) C(51) 0.0(19) no 3_666 . 3_666
C(46) C(42) C(50) C(43) 63.4(8) no 3_666 3_666 .
C(46) C(42) C(50) C(49) -53.8(14) no 3_666 3_666 3_666
C(46) C(42) C(50) C(51) 54.4(11) no 3_666 3_666 3_666
C(50) C(42) C(46) C(40) 69.6(14) no 3_666 3_666 .
C(50) C(42) C(46) C(41) 94.1(8) no 3_666 3_666 .
C(50) C(42) C(46) C(43) -71.9(7) no 3_666 3_666 .
C(50) C(42) C(46) C(44) -57.2(10) no 3_666 3_666 .
C(50) C(42) C(46) C(45) -1(3) no 3_666 3_666 .
C(50) C(42) C(46) C(47) 53.5(12) no 3_666 3_666 3_666
C(50) C(42) C(46) C(51) -29.1(6) no 3_666 3_666 3_666
C(46) C(42) C(51) C(41) -43.7(11) no 3_666 3_666 .
C(46) C(42) C(51) C(43) 71.9(15) no 3_666 3_666 .
C(46) C(42) C(51) C(44) 26.3(15) no 3_666 3_666 .
C(46) C(42) C(51) C(46) 0.0(7) no 3_666 3_666 3_666
C(46) C(42) C(51) C(50) -122(3) no 3_666 3_666 3_666
C(51) C(42) C(46) C(40) 99(2) no 3_666 3_666 .
C(51) C(42) C(46) C(41) 123.2(18) no 3_666 3_666 .
C(51) C(42) C(46) C(43) -42.8(15) no 3_666 3_666 .
C(51) C(42) C(46) C(44) -28.0(17) no 3_666 3_666 .
C(51) C(42) C(46) C(45) 28(3) no 3_666 3_666 .
C(51) C(42) C(46) C(47) 82.6(18) no 3_666 3_666 3_666
C(51) C(42) C(46) C(51) 0.0(14) no 3_666 3_666 3_666
C(50) C(42) C(51) C(41) 78(2) no 3_666 3_666 .
C(50) C(42) C(51) C(43) -166(4) no 3_666 3_666 .
C(50) C(42) C(51) C(44) 148(4) no 3_666 3_666 .
C(50) C(42) C(51) C(46) 122(3) no 3_666 3_666 3_666
C(50) C(42) C(51) C(50) 0.0(7) no 3_666 3_666 3_666
C(51) C(42) C(50) C(43) 9(3) no 3_666 3_666 .
C(51) C(42) C(50) C(49) -108(3) no 3_666 3_666 3_666
C(51) C(42) C(50) C(51) 0(3) no 3_666 3_666 3_666
C(42) C(43) C(44) C(45) 5.4(16) no . . .
C(42) C(43) C(44) C(46) 20.2(11) no . . 3_666
C(42) C(43) C(44) C(51) -44.0(10) no . . 3_666
C(42) C(43) C(46) C(40) -75(3) no . 3_666 .
C(42) C(43) C(46) C(41) -12.3(10) no . 3_666 .
C(42) C(43) C(46) C(42) 0.0(6) no . 3_666 .
C(42) C(43) C(46) C(44) -161.9(11) no . 3_666 .
C(42) C(43) C(46) C(45) -144.2(15) no . 3_666 .
C(42) C(43) C(46) C(47) -83.9(15) no . 3_666 3_666
C(42) C(43) C(46) C(51) -47.0(8) no . 3_666 3_666
C(42) C(43) C(50) C(42) 0.0(6) no . 3_666 .
C(42) C(43) C(50) C(49) 97.5(14) no . 3_666 3_666
C(42) C(43) C(51) C(41) 46.7(13) no . 3_666 .
C(42) C(43) C(51) C(42) 0.0(8) no . 3_666 .
C(42) C(43) C(51) C(44) 125.5(15) no . 3_666 .
C(42) C(43) C(51) C(46) 72.1(15) no . 3_666 3_666
C(42) C(43) C(51) C(50) -159(5) no . 3_666 3_666
C(44) C(43) C(46) C(40) 87(3) no . 3_666 .
C(44) C(43) C(46) C(41) 149.6(14) no . 3_666 .
C(44) C(43) C(46) C(42) 161.9(11) no . 3_666 .
C(44) C(43) C(46) C(44) 0.0(6) no . 3_666 .
C(44) C(43) C(46) C(45) 17.8(11) no . 3_666 .
C(44) C(43) C(46) C(47) 78.0(15) no . 3_666 3_666
C(44) C(43) C(46) C(51) 115.0(11) no . 3_666 3_666
C(46) C(43) C(44) C(45) -14.7(9) no 3_666 . .
C(46) C(43) C(44) C(46) 0.0(7) no 3_666 . 3_666
C(46) C(43) C(44) C(51) -64.2(11) no 3_666 . 3_666
C(44) C(43) C(50) C(42) -124.3(9) no . 3_666 .
C(44) C(43) C(50) C(49) -26.8(14) no . 3_666 3_666
C(50) C(43) C(44) C(45) 69.0(10) no 3_666 . .
C(50) C(43) C(44) C(46) 83.7(6) no 3_666 . 3_666
C(50) C(43) C(44) C(51) 19.5(6) no 3_666 . 3_666
C(44) C(43) C(51) C(41) -78.8(15) no . 3_666 .
C(44) C(43) C(51) C(42) -125.5(14) no . 3_666 .
C(44) C(43) C(51) C(44) 0.0(5) no . 3_666 .
C(44) C(43) C(51) C(46) -53.4(9) no . 3_666 3_666
C(44) C(43) C(51) C(50) 76(4) no . 3_666 3_666
C(51) C(43) C(44) C(45) 49.5(19) no 3_666 . .
C(51) C(43) C(44) C(46) 64.2(16) no 3_666 . 3_666
C(51) C(43) C(44) C(51) 0.0(14) no 3_666 . 3_666
C(46) C(43) C(50) C(42) -65.2(8) no 3_666 3_666 .
C(46) C(43) C(50) C(49) 32.3(14) no 3_666 3_666 3_666
C(50) C(43) C(46) C(40) -13(3) no 3_666 3_666 .
C(50) C(43) C(46) C(41) 50.0(11) no 3_666 3_666 .
C(50) C(43) C(46) C(42) 62.3(6) no 3_666 3_666 .
C(50) C(43) C(46) C(44) -99.6(7) no 3_666 3_666 .
C(50) C(43) C(46) C(45) -81.9(12) no 3_666 3_666 .
C(50) C(43) C(46) C(47) -21.6(14) no 3_666 3_666 3_666
C(50) C(43) C(46) C(51) 15.4(6) no 3_666 3_666 3_666
C(46) C(43) C(51) C(41) -25.4(12) no 3_666 3_666 .
C(46) C(43) C(51) C(42) -72.1(15) no 3_666 3_666 .
C(46) C(43) C(51) C(44) 53.4(10) no 3_666 3_666 .
C(46) C(43) C(51) C(46) 0.0(7) no 3_666 3_666 3_666
C(46) C(43) C(51) C(50) 129(4) no 3_666 3_666 3_666
C(51) C(43) C(46) C(40) -28(3) no 3_666 3_666 .
C(51) C(43) C(46) C(41) 34.6(18) no 3_666 3_666 .
C(51) C(43) C(46) C(42) 47.0(15) no 3_666 3_666 .
C(51) C(43) C(46) C(44) -115.0(17) no 3_666 3_666 .
C(51) C(43) C(46) C(45) -97.2(19) no 3_666 3_666 .
C(51) C(43) C(46) C(47) -37(2) no 3_666 3_666 3_666
C(51) C(43) C(46) C(51) 0.0(14) no 3_666 3_666 3_666
C(43) C(44) C(45) C(40) -7.2(16) no . . .
C(43) C(44) C(45) C(46) 17.9(9) no . . 3_666
C(43) C(44) C(45) C(47) -38.8(16) no . . 3_666
C(43) C(44) C(46) C(40) -139.7(14) no . 3_666 .
C(43) C(44) C(46) C(41) -60(3) no . 3_666 .
C(43) C(44) C(46) C(42) -13.5(8) no . 3_666 .
C(43) C(44) C(46) C(43) 0.0(5) no . 3_666 .
C(43) C(44) C(46) C(45) -162.0(11) no . 3_666 .
C(43) C(44) C(46) C(47) -129.8(11) no . 3_666 3_666
C(43) C(44) C(46) C(51) -29.3(6) no . 3_666 3_666
C(43) C(44) C(51) C(41) 113.9(19) no . 3_666 .
C(43) C(44) C(51) C(42) 69(3) no . 3_666 .
C(43) C(44) C(51) C(43) 0.0(9) no . 3_666 .
C(43) C(44) C(51) C(46) 101.7(18) no . 3_666 3_666
C(43) C(44) C(51) C(50) -142(3) no . 3_666 3_666
C(45) C(44) C(46) C(40) 22.3(10) no . 3_666 .
C(45) C(44) C(46) C(41) 102(3) no . 3_666 .
C(45) C(44) C(46) C(42) 148.5(14) no . 3_666 .
C(45) C(44) C(46) C(43) 162.0(11) no . 3_666 .
C(45) C(44) C(46) C(45) 0.0(6) no . 3_666 .
C(45) C(44) C(46) C(47) 32.2(8) no . 3_666 3_666
C(45) C(44) C(46) C(51) 132.7(11) no . 3_666 3_666
C(46) C(44) C(45) C(40) -25.2(11) no 3_666 . .
C(46) C(44) C(45) C(46) 0.0(8) no 3_666 . 3_666
C(46) C(44) C(45) C(47) -56.7(13) no 3_666 . 3_666
C(45) C(44) C(51) C(41) -21.7(11) no . 3_666 .
C(45) C(44) C(51) C(42) -67(2) no . 3_666 .
C(45) C(44) C(51) C(43) -135.5(15) no . 3_666 .
C(45) C(44) C(51) C(46) -33.8(7) no . 3_666 3_666
C(45) C(44) C(51) C(50) 82.0(16) no . 3_666 3_666
C(51) C(44) C(45) C(40) 13.2(14) no 3_666 . .
C(51) C(44) C(45) C(46) 38.4(9) no 3_666 . 3_666
C(51) C(44) C(45) C(47) -18.3(15) no 3_666 . 3_666
C(46) C(44) C(51) C(41) 12.2(9) no 3_666 3_666 .
C(46) C(44) C(51) C(42) -32.8(18) no 3_666 3_666 .
C(46) C(44) C(51) C(43) -101.7(17) no 3_666 3_666 .
C(46) C(44) C(51) C(46) 0.0(8) no 3_666 3_666 3_666
C(46) C(44) C(51) C(50) 115.9(19) no 3_666 3_666 3_666
C(51) C(44) C(46) C(40) -110.3(16) no 3_666 3_666 .
C(51) C(44) C(46) C(41) -31(3) no 3_666 3_666 .
C(51) C(44) C(46) C(42) 15.9(9) no 3_666 3_666 .
C(51) C(44) C(46) C(43) 29.3(9) no 3_666 3_666 .
C(51) C(44) C(46) C(45) -132.7(13) no 3_666 3_666 .
C(51) C(44) C(46) C(47) -100.5(12) no 3_666 3_666 3_666
C(51) C(44) C(46) C(51) 0.0(8) no 3_666 3_666 3_666
C(40) C(45) C(46) C(40) 0.0(6) no . 3_666 .
C(40) C(45) C(46) C(41) 15.1(11) no . 3_666 .
C(40) C(45) C(46) C(42) 90(3) no . 3_666 .
C(40) C(45) C(46) C(43) 140.3(15) no . 3_666 .
C(40) C(45) C(46) C(44) 156.4(11) no . 3_666 .
C(40) C(45) C(46) C(47) 17.2(7) no . 3_666 3_666
C(40) C(45) C(46) C(51) 106.4(14) no . 3_666 3_666
C(40) C(45) C(47) C(40) 0.0(11) no . 3_666 .
C(40) C(45) C(47) C(41) -35.4(16) no . 3_666 .
C(40) C(45) C(47) C(46) -37.0(18) no . 3_666 3_666
C(40) C(45) C(47) C(48) -141(3) no . 3_666 3_666
C(44) C(45) C(46) C(40) -156.4(10) no . 3_666 .
C(44) C(45) C(46) C(41) -141.3(15) no . 3_666 .
C(44) C(45) C(46) C(42) -67(3) no . 3_666 .
C(44) C(45) C(46) C(43) -16.0(10) no . 3_666 .
C(44) C(45) C(46) C(44) 0.0(5) no . 3_666 .
C(44) C(45) C(46) C(47) -139.2(9) no . 3_666 3_666
C(44) C(45) C(46) C(51) -50.0(11) no . 3_666 3_666
C(44) C(45) C(47) C(40) 88(2) no . 3_666 .
C(44) C(45) C(47) C(41) 53.1(17) no . 3_666 .
C(44) C(45) C(47) C(46) 51.5(12) no . 3_666 3_666
C(44) C(45) C(47) C(48) -53(2) no . 3_666 3_666
C(46) C(45) C(47) C(40) 37.0(17) no 3_666 3_666 .
C(46) C(45) C(47) C(41) 1.6(11) no 3_666 3_666 .
C(46) C(45) C(47) C(46) 0.0(8) no 3_666 3_666 3_666
C(46) C(45) C(47) C(48) -104.0(15) no 3_666 3_666 3_666
C(47) C(45) C(46) C(40) -17.2(9) no 3_666 3_666 .
C(47) C(45) C(46) C(41) -2.2(15) no 3_666 3_666 .
C(47) C(45) C(46) C(42) 72(3) no 3_666 3_666 .
C(47) C(45) C(46) C(43) 123.1(14) no 3_666 3_666 .
C(47) C(45) C(46) C(44) 139.2(11) no 3_666 3_666 .
C(47) C(45) C(46) C(47) 0.0(8) no 3_666 3_666 3_666
C(47) C(45) C(46) C(51) 89.2(14) no 3_666 3_666 3_666
C(40) C(46) C(51) C(41) 51.7(12) no 3_666 . 3_666
C(40) C(46) C(51) C(42) 98.1(18) no 3_666 . 3_666
C(40) C(46) C(51) C(43) -162.3(17) no 3_666 . 3_666
C(40) C(46) C(51) C(44) -111.2(16) no 3_666 . 3_666
C(40) C(46) C(51) C(50) -15(3) no 3_666 . .
C(41) C(46) C(47) C(40) -71(3) no 3_666 . 3_666
C(41) C(46) C(47) C(41) 0.0(5) no 3_666 . 3_666
C(41) C(46) C(47) C(45) -177.9(14) no 3_666 . 3_666
C(41) C(46) C(47) C(48) 79.6(14) no 3_666 . .
C(41) C(46) C(51) C(41) 0.0(5) no 3_666 . 3_666
C(41) C(46) C(51) C(42) 46.5(13) no 3_666 . 3_666
C(41) C(46) C(51) C(43) 146.1(16) no 3_666 . 3_666
C(41) C(46) C(51) C(44) -162.9(13) no 3_666 . 3_666
C(41) C(46) C(51) C(50) -66.4(19) no 3_666 . .
C(42) C(46) C(47) C(40) -108(3) no 3_666 . 3_666
C(42) C(46) C(47) C(41) -37.3(9) no 3_666 . 3_666
C(42) C(46) C(47) C(45) 144.8(15) no 3_666 . 3_666
C(42) C(46) C(47) C(48) 42.3(18) no 3_666 . .
C(42) C(46) C(51) C(41) -46.5(15) no 3_666 . 3_666
C(42) C(46) C(51) C(42) -0.0(8) no 3_666 . 3_666
C(42) C(46) C(51) C(43) 100(2) no 3_666 . 3_666
C(42) C(46) C(51) C(44) 150.7(18) no 3_666 . 3_666
C(42) C(46) C(51) C(50) -113(3) no 3_666 . .
C(43) C(46) C(47) C(40) -160(3) no 3_666 . 3_666
C(43) C(46) C(47) C(41) -89.9(15) no 3_666 . 3_666
C(43) C(46) C(47) C(45) 92.2(16) no 3_666 . 3_666
C(43) C(46) C(47) C(48) -10(3) no 3_666 . .
C(43) C(46) C(51) C(41) -146.1(17) no 3_666 . 3_666
C(43) C(46) C(51) C(42) -100(2) no 3_666 . 3_666
C(43) C(46) C(51) C(43) 0.0(7) no 3_666 . 3_666
C(43) C(46) C(51) C(44) 51.0(13) no 3_666 . 3_666
C(43) C(46) C(51) C(50) 147(3) no 3_666 . .
C(44) C(46) C(47) C(40) 145(3) no 3_666 . 3_666
C(44) C(46) C(47) C(41) -144.9(13) no 3_666 . 3_666
C(44) C(46) C(47) C(45) 37.2(9) no 3_666 . 3_666
C(44) C(46) C(47) C(48) -65.3(16) no 3_666 . .
C(44) C(46) C(51) C(41) 162.9(13) no 3_666 . 3_666
C(44) C(46) C(51) C(42) -150.7(16) no 3_666 . 3_666
C(44) C(46) C(51) C(43) -51.0(12) no 3_666 . 3_666
C(44) C(46) C(51) C(44) 0.0(5) no 3_666 . 3_666
C(44) C(46) C(51) C(50) 96.4(19) no 3_666 . .
C(45) C(46) C(47) C(40) 107(3) no 3_666 . 3_666
C(45) C(46) C(47) C(41) 177.9(14) no 3_666 . 3_666
C(45) C(46) C(47) C(45) 0.0(6) no 3_666 . 3_666
C(45) C(46) C(47) C(48) -102.5(16) no 3_666 . .
C(45) C(46) C(51) C(41) 116.4(17) no 3_666 . 3_666
C(45) C(46) C(51) C(42) 162.9(16) no 3_666 . 3_666
C(45) C(46) C(51) C(43) -97.5(18) no 3_666 . 3_666
C(45) C(46) C(51) C(44) -46.5(12) no 3_666 . 3_666
C(45) C(46) C(51) C(50) 50(3) no 3_666 . .
C(47) C(46) C(51) C(41) 62.0(10) no . . 3_666
C(47) C(46) C(51) C(42) 108.5(15) no . . 3_666
C(47) C(46) C(51) C(43) -151.9(15) no . . 3_666
C(47) C(46) C(51) C(44) -100.8(12) no . . 3_666
C(47) C(46) C(51) C(50) -4(3) no . . .
C(51) C(46) C(47) C(40) -142(3) no . . 3_666
C(51) C(46) C(47) C(41) -71.5(11) no . . 3_666
C(51) C(46) C(47) C(45) 110.6(14) no . . 3_666
C(51) C(46) C(47) C(48) 8.1(18) no . . .
C(40) C(47) C(48) C(49) 24(5) no 3_666 . .
C(41) C(47) C(48) C(49) 43.8(15) no 3_666 . .
C(45) C(47) C(48) C(49) -59.0(19) no 3_666 . .
C(46) C(47) C(48) C(49) -6(2) no . . .
C(40) C(48) C(49) C(50) 2.1(14) no 3_666 . .
C(47) C(48) C(49) C(50) -2.4(18) no . . .
C(48) C(49) C(50) C(42) -26.6(18) no . . 3_666
C(48) C(49) C(50) C(43) 26.4(19) no . . 3_666
C(48) C(49) C(50) C(51) 8(2) no . . .
C(42) C(50) C(51) C(41) 47.9(18) no 3_666 . 3_666
C(42) C(50) C(51) C(42) 0.0(9) no 3_666 . 3_666
C(42) C(50) C(51) C(43) -156(6) no 3_666 . 3_666
C(42) C(50) C(51) C(44) 149(4) no 3_666 . 3_666
C(42) C(50) C(51) C(46) 89(3) no 3_666 . .
C(49) C(50) C(51) C(41) -45(2) no . . 3_666
C(49) C(50) C(51) C(42) -93(3) no . . 3_666
C(49) C(50) C(51) C(43) 111(4) no . . 3_666
C(49) C(50) C(51) C(44) 57(3) no . . 3_666
C(49) C(50) C(51) C(46) -3(3) no . . .
